data_4003696
loop_
_publ_author_name
'Li, Yingwei'
'Biswas, Saborni'
'Luo, Tian-Yi'
'Juarez-Mosqueda, Rosalba'
'Taylor, Michael G.'
'Mpourmpakis, Giannis'
'Rosi, Nathaniel L.'
'Hendrich, Michael P.'
'Jin, Rongchao'

_publ_section_title
;
 Doping Effect on the Magnetism of Thiolate-Capped 25-Atom Alloy
 Nanoclusters
;
_journal_name_full 'Chemistry of Materials'
_journal_paper_doi 10.1021/acs.chemmater.0c02984
_journal_year 2020
_chemical_formula_moiety 'C72 H81 Ag2.91 Au9.59 S9, C6'
_chemical_formula_sum 'C78 H81 Ag2.91 Au9.59 S9'
_chemical_formula_weight 3510.00
_space_group_crystal_system monoclinic
_space_group_IT_number 14
_space_group_name_Hall '-P 2yn'
_space_group_name_H-M_alt 'P 1 21/n 1'
_atom_sites_solution_hydrogens geom
_atom_sites_solution_primary direct
_audit_creation_date 2019-01-21
_audit_creation_method
;
Olex2 1.2
(compiled 2015.01.26 svn.r3150 for OlexSys, GUI svn.r4998)
;
_cell_angle_alpha 90
_cell_angle_beta 91.092(4)
_cell_angle_gamma 90
_cell_formula_units_Z 4
_cell_length_a 16.7728(14)
_cell_length_b 24.4188(19)
_cell_length_c 21.8661(17)
_cell_measurement_reflns_used 9876
_cell_measurement_temperature 230(2)
_cell_measurement_theta_max 68.36
_cell_measurement_theta_min 3.62
_cell_volume 8954.1(12)
_computing_cell_refinement 'SAINT v8.34A (Bruker, 2013)'
_computing_data_reduction 'SAINT v8.34A (Bruker, 2013)'
_computing_molecular_graphics 'Olex2 (Dolomanov et al., 2009)'
_computing_publication_material 'Olex2 (Dolomanov et al., 2009)'
_computing_structure_refinement 'ShelXL (Sheldrick, 2008)'
_computing_structure_solution 'SIR2004 (Burla et al., 2007)'
_diffrn_ambient_temperature 230.0
_diffrn_detector 'CCD area detector'
_diffrn_detector_area_resol_mean 8
_diffrn_detector_type 'APEX II CCD'
_diffrn_measured_fraction_theta_full 0.965
_diffrn_measured_fraction_theta_max 0.960
_diffrn_measurement_device_type 'Bruker X8 Prospector Ultra'
_diffrn_measurement_method '\w and \f scans'
_diffrn_radiation_monochromator graphite
_diffrn_radiation_probe x-ray
_diffrn_radiation_type CuK\a
_diffrn_radiation_wavelength 1.54178
_diffrn_reflns_av_R_equivalents 0.0550
_diffrn_reflns_av_unetI/netI 0.0535
_diffrn_reflns_Laue_measured_fraction_full 0.965
_diffrn_reflns_Laue_measured_fraction_max 0.960
_diffrn_reflns_limit_h_max 20
_diffrn_reflns_limit_h_min -19
_diffrn_reflns_limit_k_max 27
_diffrn_reflns_limit_k_min -28
_diffrn_reflns_limit_l_max 26
_diffrn_reflns_limit_l_min -26
_diffrn_reflns_number 51847
_diffrn_reflns_point_group_measured_fraction_full 0.965
_diffrn_reflns_point_group_measured_fraction_max 0.960
_diffrn_reflns_theta_full 67.679
_diffrn_reflns_theta_max 68.437
_diffrn_reflns_theta_min 2.713
_diffrn_source 'IMuS micro-focus source'
_diffrn_source_target Cu
_diffrn_standards_number 0
_exptl_absorpt_coefficient_mu 35.943
_exptl_absorpt_correction_T_max 0.7531
_exptl_absorpt_correction_T_min 0.3528
_exptl_absorpt_correction_type multi-scan
_exptl_absorpt_process_details
;
SADABS-2014/4 (Bruker,2014/4) was used for absorption correction.
wR2(int) was 0.1301 before and 0.0611 after correction.
The Ratio of minimum to maximum transmission is 0.4685.
The \l/2 correction factor is 0.00150.
;
_exptl_crystal_colour 'dark red'
_exptl_crystal_colour_modifier dark
_exptl_crystal_colour_primary red
_exptl_crystal_density_diffrn 2.604
_exptl_crystal_description block
_exptl_crystal_F_000 6350
_exptl_crystal_size_max 0.1
_exptl_crystal_size_mid 0.06
_exptl_crystal_size_min 0.02
_refine_diff_density_max 5.774
_refine_diff_density_min -1.610
_refine_diff_density_rms 0.301
_refine_ls_extinction_method none
_refine_ls_goodness_of_fit_ref 1.051
_refine_ls_hydrogen_treatment constr
_refine_ls_matrix_type full
_refine_ls_number_parameters 881
_refine_ls_number_reflns 15803
_refine_ls_number_restraints 339
_refine_ls_restrained_S_all 1.045
_refine_ls_R_factor_all 0.0507
_refine_ls_R_factor_gt 0.0417
_refine_ls_shift/su_max 0.002
_refine_ls_shift/su_mean 0.000
_refine_ls_structure_factor_coef Fsqd
_refine_ls_weighting_details 'w=1/[\s^2^(Fo^2^)+(0.0550P)^2^+99.4433P] where P=(Fo^2^+2Fc^2^)/3'
_refine_ls_weighting_scheme calc
_refine_ls_wR_factor_gt 0.1111
_refine_ls_wR_factor_ref 0.1178
_reflns_Friedel_coverage 0.000
_reflns_number_gt 13533
_reflns_number_total 15803
_reflns_threshold_expression 'I > 2\s(I)'
_cod_data_source_file cm0c02984_si_002.cif
_cod_data_source_block ltylyw20180616_0m_a
_cod_database_code 4003696
_shelxl_version_number 2014/6
_shelx_space_group_comment
;
The symmetry employed for this shelxl refinement is uniquely defined
by the following loop, which should always be used as a source of
symmetry information in preference to the above space-group names.
They are only intended as comments.
;
_olex2_refinement_description
;
1. Fixed Uiso
 At 1.2 times of:
  All C(H) groups, All C(H,H) groups
 At 1.5 times of:
  All C(H,H,H) groups
2. Shared sites
{Au1, Ag1}
{Au3, Ag3}
{Au6, Ag6}
{Au9, Ag9}
{Au12, Ag12}
{Au13, Ag13}
3. Restrained distances
 C48-C47
 1.54 with sigma of 0.02
 C58-C57
 1.54 with sigma of 0.02
 C8-C7
 1.54 with sigma of 0.02
 C68-C67
 1.54 with sigma of 0.02
 C18-C17
 1.54 with sigma of 0.02
 C110-C111 \\sim C111-C112 \\sim C112-C113 \\sim C113-C114 \\sim C114-C115
 with sigma of 0.02
4. Uiso/Uaniso restraints and constraints
C1 \\sim C2 \\sim C3 \\sim C4 \\sim C5 \\sim C6 \\sim C7 \\sim C8: within 1.7A
with sigma of 0.04 and sigma for terminal atoms of 0.08
C17 \\sim C7 \\sim C8 \\sim C47 \\sim C48 \\sim C57 \\sim C58 \\sim C67 \\sim
C68: within 1.7A with sigma of 0.04 and sigma for terminal atoms of 0.08
C11 \\sim C12 \\sim C13 \\sim C14 \\sim C15 \\sim C16 \\sim C17: within 1.7A
with sigma of 0.04 and sigma for terminal atoms of 0.08
C17 \\sim C18 \\sim C16: within 1.7A with sigma of 0.04 and sigma for terminal
atoms of 0.08
C21 \\sim C22 \\sim C23 \\sim C24 \\sim C25 \\sim C26 \\sim C27 \\sim C28:
within 1.7A with sigma of 0.04 and sigma for terminal atoms of 0.08
Uanis(Au1) = Uanis(Ag1)
Uanis(Au3) = Uanis(Ag3)
Uanis(Au6) = Uanis(Ag6)
Uanis(Au9) = Uanis(Ag9)
Uanis(Au12) = Uanis(Ag12)
Uanis(Au13) = Uanis(Ag13)
5. Rigid body (RIGU) restrains
 C21, C22, C23, C24, C25, C26, C27, C28
 with sigma for 1-2 distances of 0.004 and sigma for 1-3 distances of 0.004
 C1, C2, C3, C4, C5, C6, C7, C8
 with sigma for 1-2 distances of 0.004 and sigma for 1-3 distances of 0.004
 C8, C7, C17, C67, C68, C47, C48, C57, C58
 with sigma for 1-2 distances of 0.004 and sigma for 1-3 distances of 0.004
 C11, C12, C13, C14, C15, C16, C17
 with sigma for 1-2 distances of 0.004 and sigma for 1-3 distances of 0.004
 C16, C17, C18
 with sigma for 1-2 distances of 0.004 and sigma for 1-3 distances of 0.004
6. Others
 Sof(Ag12)=1-FVAR(1)
 Sof(Au12)=FVAR(1)
 Sof(Ag13)=1-FVAR(2)
 Sof(Au13)=FVAR(2)
 Sof(Ag1)=1-FVAR(3)
 Sof(Au1)=FVAR(3)
 Sof(Ag3)=1-FVAR(4)
 Sof(Au3)=FVAR(4)
 Sof(Ag6)=1-FVAR(5)
 Sof(Au6)=FVAR(5)
 Sof(Ag9)=1-FVAR(6)
 Sof(Au9)=FVAR(6)
7.a Secondary CH2 refined with riding coordinates:
 C17(H17a,H17b), C27(H27a,H27b), C37(H37a,H37b), C47(H47a,H47b), C57(H57a,
 H57b), C67(H67a,H67b), C77(H77a,H77b), C87(H87a,H87b), C8(H8a,H8b)
7.b Aromatic/amide H refined with riding coordinates:
 C2(H2), C3(H3), C4(H4), C5(H5), C12(H12), C13(H13), C14(H14), C15(H15),
 C22(H22), C23(H23), C24(H24), C25(H25), C32(H32), C33(H33), C34(H34), C35(H35),
  C42(H42), C43(H43), C44(H44), C45(H45), C52(H52), C53(H53), C54(H54),
 C55(H55), C62(H62), C63(H63), C64(H64), C65(H65), C72(H72), C73(H73), C74(H74),
  C75(H75), C82(H82), C83(H83), C84(H84), C85(H85)
7.c Idealised Me refined with everything fixed:
 C48(H48a,H48b,H48c), C18(H18a,H18b,H18c)
7.d Idealised Me refined as rotating group:
 C7(H7a,H7b,H7c), C28(H28a,H28b,H28c), C38(H38a,H38b,H38c), C78(H78a,H78b,
 H78c), C88(H88a,H88b,H88c), C68(H68a,H68b,H68c), C58(H58a,H58b,H58c)
;
_olex2_submission_special_instructions 'No special instructions were received'

loop_
_space_group_symop_operation_xyz
'x, y, z'
'-x+1/2, y+1/2, -z+1/2'
'-x, -y, -z'
'x-1/2, -y-1/2, z-1/2'

loop_
_atom_site_label
_atom_site_type_symbol
_atom_site_fract_x
_atom_site_fract_y
_atom_site_fract_z
_atom_site_U_iso_or_equiv
_atom_site_adp_type
_atom_site_occupancy
_atom_site_site_symmetry_order
_atom_site_calc_flag
_atom_site_refinement_flags_posn
_atom_site_refinement_flags_adp
_atom_site_refinement_flags_occupancy
_atom_site_disorder_assembly
_atom_site_disorder_group
Au1 Au 0.49958(3) 0.39556(2) 0.44930(2) 0.0266(2) Uani 0.646(7) 1 d . . . . .
Au2 Au 0.52048(3) 0.40938(2) 0.29838(2) 0.03503(12) Uani 1 1 d . . . . .
Au3 Au 0.59611(3) 0.48402(2) 0.39938(2) 0.0274(2) Uani 0.537(7) 1 d . . . . .
Au4 Au 0.53540(3) 0.54843(2) 0.28500(2) 0.03444(12) Uani 1 1 d . . . . .
Au5 Au 0.78147(3) 0.47944(2) 0.44988(2) 0.03253(12) Uani 1 1 d . . . . .
Au6 Au 0.51674(3) 0.58956(2) 0.42411(2) 0.0247(2) Uani 0.631(7) 1 d . . . . .
Au7 Au 0.60647(3) 0.68428(2) 0.47883(2) 0.03213(12) Uani 1 1 d . . . . .
Au8 Au 0.40705(3) 0.68891(2) 0.46162(2) 0.03331(12) Uani 1 1 d . . . . .
Au9 Au 0.56979(3) 0.51090(2) 0.61600(2) 0.0262(2) Uani 0.589(7) 1 d . . . . .
Au10 Au 0.75526(3) 0.49960(2) 0.60386(2) 0.03142(12) Uani 1 1 d . . . . .
Au11 Au 0.5000 0.5000 0.5000 0.01419(11) Uani 1 2 d S T P . .
Au12 Au 0.36177(3) 0.56137(2) 0.47745(3) 0.0257(2) Uani 0.361(7) 1 d . . . . .
Au13 Au 0.64793(4) 0.55441(2) 0.50723(3) 0.0267(2) Uani 0.329(7) 1 d . . . . .
Ag1 Ag 0.49958(3) 0.39556(2) 0.44930(2) 0.0266(2) Uani 0.354(7) 1 d . . . . .
Ag3 Ag 0.59611(3) 0.48402(2) 0.39938(2) 0.0274(2) Uani 0.463(7) 1 d . . . . .
Ag6 Ag 0.51674(3) 0.58956(2) 0.42411(2) 0.0247(2) Uani 0.369(7) 1 d . . . . .
Ag9 Ag 0.56979(3) 0.51090(2) 0.61600(2) 0.0262(2) Uani 0.411(7) 1 d . . . . .
Ag12 Ag 0.36177(3) 0.56137(2) 0.47745(3) 0.0257(2) Uani 0.639(7) 1 d . . . . .
Ag13 Ag 0.64793(4) 0.55441(2) 0.50723(3) 0.0267(2) Uani 0.671(7) 1 d . . . . .
S1 S 0.54110(19) 0.33773(11) 0.36540(12) 0.0360(6) Uani 1 1 d . . . . .
S2 S 0.4928(2) 0.47594(13) 0.22627(13) 0.0403(6) Uani 1 1 d . . . . .
S3 S 0.56753(18) 0.63027(12) 0.33094(12) 0.0345(6) Uani 1 1 d . . . . .
S4 S 0.72045(17) 0.44835(11) 0.36121(12) 0.0323(6) Uani 1 1 d . . . . .
S5 S 0.84946(18) 0.51749(12) 0.53182(13) 0.0360(6) Uani 1 1 d . . . . .
S6 S 0.67724(18) 0.48592(12) 0.68806(13) 0.0366(6) Uani 1 1 d . . . . .
S7 S 0.71995(17) 0.63326(11) 0.46376(12) 0.0323(5) Uani 1 1 d . . . . .
S8 S 0.50563(19) 0.74548(12) 0.49966(13) 0.0374(6) Uani 1 1 d . . . . .
S9 S 0.29467(19) 0.64158(12) 0.43112(13) 0.0367(6) Uani 1 1 d . . . . .
C1 C 0.4684(9) 0.2877(5) 0.3431(6) 0.042(2) Uani 1 1 d . U . . .
C2 C 0.3905(9) 0.2909(5) 0.3629(6) 0.047(3) Uani 1 1 d . U . . .
H2 H 0.3750 0.3210 0.3867 0.056 Uiso 1 1 calc R . . . .
C3 C 0.3347(11) 0.2506(6) 0.3482(8) 0.058(3) Uani 1 1 d . U . . .
H3 H 0.2822 0.2534 0.3622 0.070 Uiso 1 1 calc R . . . .
C4 C 0.3567(14) 0.2069(7) 0.3136(10) 0.077(4) Uani 1 1 d . U . . .
H4 H 0.3202 0.1789 0.3037 0.092 Uiso 1 1 calc R . . . .
C5 C 0.4332(15) 0.2048(8) 0.2937(12) 0.094(6) Uani 1 1 d . U . . .
H5 H 0.4475 0.1744 0.2699 0.112 Uiso 1 1 calc R . . . .
C6 C 0.4925(14) 0.2441(8) 0.3057(10) 0.082(5) Uani 1 1 d . U . . .
C7 C 0.638(3) 0.219(2) 0.334(2) 0.23(2) Uani 1 1 d D U . . .
H7A H 0.6334 0.2432 0.3692 0.349 Uiso 1 1 calc GR . . . .
H7B H 0.6919 0.2204 0.3193 0.349 Uiso 1 1 calc GR . . . .
H7C H 0.6252 0.1819 0.3463 0.349 Uiso 1 1 calc GR . . . .
C11 C 0.5579(9) 0.4694(6) 0.1633(5) 0.046(3) Uani 1 1 d . U . . .
C12 C 0.6249(11) 0.5020(7) 0.1579(7) 0.060(4) Uani 1 1 d . U . . .
H12 H 0.6408 0.5245 0.1908 0.072 Uiso 1 1 calc R . . . .
C13 C 0.6695(14) 0.5021(9) 0.1046(8) 0.079(5) Uani 1 1 d . U . . .
H13 H 0.7127 0.5262 0.1002 0.095 Uiso 1 1 calc R . . . .
C14 C 0.6491(14) 0.4673(9) 0.0601(8) 0.083(5) Uani 1 1 d . U . . .
H14 H 0.6809 0.4654 0.0252 0.099 Uiso 1 1 calc R . . . .
C15 C 0.5840(15) 0.4343(10) 0.0632(8) 0.090(6) Uani 1 1 d . U . . .
H15 H 0.5701 0.4120 0.0296 0.108 Uiso 1 1 calc R . . . .
C16 C 0.5380(14) 0.4329(9) 0.1148(8) 0.081(5) Uani 1 1 d . U . . .
C17 C 0.4635(17) 0.3965(12) 0.1167(11) 0.117(7) Uani 1 1 d D U . . .
H17A H 0.4458 0.3926 0.1589 0.140 Uiso 1 1 calc R . . . .
H17B H 0.4757 0.3599 0.1008 0.140 Uiso 1 1 calc R . . . .
C21 C 0.4904(8) 0.6741(5) 0.3005(5) 0.035(2) Uani 1 1 d . U . . .
C22 C 0.4133(9) 0.6588(6) 0.3004(6) 0.049(3) Uani 1 1 d . U . . .
H22 H 0.4000 0.6243 0.3164 0.058 Uiso 1 1 calc R . . . .
C23 C 0.3531(11) 0.6921(7) 0.2776(7) 0.060(3) Uani 1 1 d . U . . .
H23 H 0.2997 0.6805 0.2771 0.072 Uiso 1 1 calc R . . . .
C24 C 0.3741(13) 0.7427(7) 0.2555(8) 0.068(4) Uani 1 1 d . U . . .
H24 H 0.3344 0.7662 0.2398 0.082 Uiso 1 1 calc R . . . .
C25 C 0.4500(14) 0.7586(8) 0.2561(10) 0.080(5) Uani 1 1 d . U . . .
H25 H 0.4627 0.7929 0.2395 0.096 Uiso 1 1 calc R . . . .
C26 C 0.5110(12) 0.7265(7) 0.2804(9) 0.068(4) Uani 1 1 d . U . . .
C27 C 0.5962(17) 0.7460(10) 0.2878(15) 0.109(7) Uani 1 1 d . U . . .
H27A H 0.5963 0.7858 0.2933 0.131 Uiso 1 1 calc R . . . .
H27B H 0.6198 0.7296 0.3249 0.131 Uiso 1 1 calc R . . . .
C28 C 0.640(2) 0.7335(15) 0.2411(18) 0.145(11) Uani 1 1 d . U . . .
H28A H 0.6204 0.7529 0.2052 0.218 Uiso 1 1 calc GR . . . .
H28B H 0.6371 0.6944 0.2338 0.218 Uiso 1 1 calc GR . . . .
H28C H 0.6948 0.7439 0.2497 0.218 Uiso 1 1 calc GR . . . .
C31 C 0.7589(7) 0.4938(5) 0.3047(5) 0.033(2) Uani 1 1 d . . . . .
C32 C 0.7502(8) 0.5496(5) 0.3096(5) 0.041(3) Uani 1 1 d . . . . .
H32 H 0.7241 0.5648 0.3433 0.049 Uiso 1 1 calc R . . . .
C33 C 0.7801(10) 0.5831(6) 0.2651(7) 0.053(3) Uani 1 1 d . . . . .
H33 H 0.7722 0.6211 0.2676 0.064 Uiso 1 1 calc R . . . .
C34 C 0.8214(11) 0.5616(7) 0.2168(7) 0.061(4) Uani 1 1 d . . . . .
H34 H 0.8443 0.5849 0.1878 0.073 Uiso 1 1 calc R . . . .
C35 C 0.8286(12) 0.5065(7) 0.2117(8) 0.068(5) Uani 1 1 d . . . . .
H35 H 0.8553 0.4915 0.1782 0.081 Uiso 1 1 calc R . . . .
C36 C 0.7970(9) 0.4719(6) 0.2554(6) 0.044(3) Uani 1 1 d . . . . .
C37 C 0.8054(12) 0.4078(6) 0.2451(8) 0.064(5) Uani 1 1 d . . . . .
H37A H 0.8495 0.4007 0.2174 0.076 Uiso 1 1 calc R . . . .
H37B H 0.8182 0.3900 0.2843 0.076 Uiso 1 1 calc R . . . .
C38 C 0.7293(16) 0.3829(8) 0.2182(11) 0.092(7) Uani 1 1 d . . . . .
H38A H 0.7183 0.3988 0.1783 0.137 Uiso 1 1 calc GR . . . .
H38B H 0.6853 0.3905 0.2451 0.137 Uiso 1 1 calc GR . . . .
H38C H 0.7360 0.3436 0.2142 0.137 Uiso 1 1 calc GR . . . .
C41 C 0.9321(8) 0.4757(5) 0.5569(6) 0.039(3) Uani 1 1 d . . . . .
C42 C 0.9505(8) 0.4272(5) 0.5252(7) 0.043(3) Uani 1 1 d . . . . .
H42 H 0.9189 0.4151 0.4919 0.052 Uiso 1 1 calc R . . . .
C43 C 1.0166(9) 0.3982(7) 0.5450(9) 0.062(4) Uani 1 1 d . . . . .
H43 H 1.0309 0.3664 0.5237 0.074 Uiso 1 1 calc R . . . .
C44 C 1.0609(9) 0.4136(7) 0.5929(10) 0.068(5) Uani 1 1 d . . . . .
H44 H 1.1043 0.3920 0.6064 0.081 Uiso 1 1 calc R . . . .
C45 C 1.0425(9) 0.4615(7) 0.6227(8) 0.058(4) Uani 1 1 d . . . . .
H45 H 1.0743 0.4717 0.6567 0.069 Uiso 1 1 calc R . . . .
C46 C 0.9796(10) 0.4957(7) 0.6054(7) 0.055(4) Uani 1 1 d . . . . .
C47 C 0.9611(12) 0.5478(9) 0.6357(10) 0.080(6) Uani 1 1 d D U . . .
H47A H 0.9066 0.5442 0.6507 0.095 Uiso 1 1 calc R . . . .
H47B H 0.9591 0.5756 0.6034 0.095 Uiso 1 1 calc R . . . .
C51 C 0.7099(7) 0.5411(5) 0.7360(5) 0.037(3) Uani 1 1 d . . . . .
C52 C 0.6874(9) 0.5947(6) 0.7228(6) 0.047(3) Uani 1 1 d . . . . .
H52 H 0.6549 0.6024 0.6884 0.056 Uiso 1 1 calc R . . . .
C53 C 0.7137(11) 0.6367(6) 0.7614(8) 0.060(4) Uani 1 1 d . . . . .
H53 H 0.7022 0.6732 0.7505 0.072 Uiso 1 1 calc R . . . .
C54 C 0.7556(14) 0.6267(8) 0.8144(9) 0.080(6) Uani 1 1 d . . . . .
H54 H 0.7676 0.6549 0.8424 0.097 Uiso 1 1 calc R . . . .
C55 C 0.7793(17) 0.5735(8) 0.8249(10) 0.099(9) Uani 1 1 d . . . . .
H55 H 0.8142 0.5669 0.8582 0.119 Uiso 1 1 calc R . . . .
C56 C 0.7550(13) 0.5286(8) 0.7895(8) 0.073(6) Uani 1 1 d . . . . .
C57 C 0.774(2) 0.4718(9) 0.8092(13) 0.139(15) Uani 1 1 d D U . . .
H57A H 0.7288 0.4474 0.8013 0.166 Uiso 1 1 calc R . . . .
H57B H 0.7879 0.4706 0.8529 0.166 Uiso 1 1 calc R . . . .
C61 C 0.7871(7) 0.6688(5) 0.5155(6) 0.034(2) Uani 1 1 d . . . . .
C62 C 0.7961(8) 0.6506(5) 0.5751(6) 0.043(3) Uani 1 1 d . . . . .
H62 H 0.7668 0.6203 0.5886 0.052 Uiso 1 1 calc R . . . .
C63 C 0.8483(11) 0.6770(7) 0.6148(8) 0.066(5) Uani 1 1 d . . . . .
H63 H 0.8557 0.6639 0.6549 0.079 Uiso 1 1 calc R . . . .
C64 C 0.8890(9) 0.7219(7) 0.5961(9) 0.064(5) Uani 1 1 d . . . . .
H64 H 0.9228 0.7409 0.6236 0.077 Uiso 1 1 calc R . . . .
C65 C 0.8802(11) 0.7391(7) 0.5374(10) 0.072(5) Uani 1 1 d . . . . .
H65 H 0.9098 0.7695 0.5245 0.086 Uiso 1 1 calc R . . . .
C66 C 0.8286(10) 0.7132(6) 0.4950(7) 0.055(4) Uani 1 1 d . . . . .
C67 C 0.8206(17) 0.7327(10) 0.4285(10) 0.100(8) Uani 1 1 d D U . . .
H67A H 0.7649 0.7438 0.4225 0.120 Uiso 1 1 calc R . . . .
H67B H 0.8281 0.7001 0.4030 0.120 Uiso 1 1 calc R . . . .
C71 C 0.5166(8) 0.8020(5) 0.4488(6) 0.037(3) Uani 1 1 d . . . . .
C72 C 0.4650(11) 0.8116(7) 0.4017(8) 0.062(4) Uani 1 1 d . . . . .
H72 H 0.4245 0.7861 0.3927 0.074 Uiso 1 1 calc R . . . .
C73 C 0.4713(13) 0.8592(8) 0.3663(9) 0.073(5) Uani 1 1 d . . . . .
H73 H 0.4335 0.8661 0.3349 0.088 Uiso 1 1 calc R . . . .
C74 C 0.5313(12) 0.8956(7) 0.3768(8) 0.068(5) Uani 1 1 d . . . . .
H74 H 0.5365 0.9267 0.3519 0.081 Uiso 1 1 calc R . . . .
C75 C 0.5835(11) 0.8865(7) 0.4236(10) 0.070(5) Uani 1 1 d . . . . .
H75 H 0.6235 0.9126 0.4316 0.084 Uiso 1 1 calc R . . . .
C76 C 0.5805(10) 0.8389(6) 0.4613(7) 0.051(3) Uani 1 1 d . . . . .
C77 C 0.6392(13) 0.8259(9) 0.5148(12) 0.095(8) Uani 1 1 d . . . . .
H77A H 0.6695 0.7931 0.5039 0.114 Uiso 1 1 calc R . . . .
H77B H 0.6078 0.8167 0.5507 0.114 Uiso 1 1 calc R . . . .
C78 C 0.701(2) 0.8719(10) 0.534(2) 0.156(18) Uani 1 1 d . . . . .
H78A H 0.7270 0.8854 0.4979 0.235 Uiso 1 1 calc GR . . . .
H78B H 0.7399 0.8568 0.5623 0.235 Uiso 1 1 calc GR . . . .
H78C H 0.6725 0.9017 0.5534 0.235 Uiso 1 1 calc GR . . . .
C81 C 0.2230(7) 0.6674(5) 0.4834(6) 0.038(3) Uani 1 1 d . . . . .
C82 C 0.2359(9) 0.6657(6) 0.5467(6) 0.047(3) Uani 1 1 d . . . . .
H82 H 0.2828 0.6493 0.5622 0.057 Uiso 1 1 calc R . . . .
C83 C 0.1826(13) 0.6869(7) 0.5871(8) 0.070(5) Uani 1 1 d . . . . .
H83 H 0.1926 0.6866 0.6295 0.084 Uiso 1 1 calc R . . . .
C84 C 0.1121(13) 0.7091(8) 0.5614(12) 0.087(7) Uani 1 1 d . . . . .
H84 H 0.0714 0.7207 0.5874 0.104 Uiso 1 1 calc R . . . .
C85 C 0.1019(11) 0.7139(7) 0.5021(11) 0.073(5) Uani 1 1 d . . . . .
H85 H 0.0565 0.7327 0.4874 0.088 Uiso 1 1 calc R . . . .
C86 C 0.1544(9) 0.6929(6) 0.4599(8) 0.054(4) Uani 1 1 d . . . . .
C87 C 0.1382(14) 0.6962(10) 0.3907(12) 0.105(9) Uani 1 1 d . . . . .
H87A H 0.1605 0.6633 0.3718 0.125 Uiso 1 1 calc R . . . .
H87B H 0.0803 0.6951 0.3836 0.125 Uiso 1 1 calc R . . . .
C88 C 0.168(3) 0.7415(14) 0.361(2) 0.20(3) Uani 1 1 d . . . . .
H88A H 0.1747 0.7328 0.3178 0.304 Uiso 1 1 calc GR . . . .
H88B H 0.2190 0.7516 0.3788 0.304 Uiso 1 1 calc GR . . . .
H88C H 0.1309 0.7718 0.3643 0.304 Uiso 1 1 calc GR . . . .
C112 C 0.0366(10) 0.8516(7) 0.5841(7) 0.056(4) Uiso 1 1 d D . . . .
C110 C -0.1139(13) 0.8949(9) 0.6116(10) 0.079(5) Uiso 1 1 d D . . . .
C115 C 0.2526(17) 0.8350(11) 0.6053(12) 0.101(7) Uiso 1 1 d D . . . .
C111 C -0.0228(15) 0.8748(16) 0.6399(16) 0.158(14) Uiso 1 1 d D . . . .
C113 C 0.135(2) 0.849(4) 0.561(4) 0.42(6) Uiso 1 1 d D . . . .
C114 C 0.229(3) 0.844(3) 0.5287(18) 0.27(3) Uiso 1 1 d D . . . .
C48 C 1.009(3) 0.5715(19) 0.687(2) 0.22(2) Uani 1 1 d D U . . .
H48A H 1.0092 0.5467 0.7213 0.326 Uiso 1 1 calc . . . . .
H48B H 0.9868 0.6064 0.6985 0.326 Uiso 1 1 calc . . . . .
H48C H 1.0637 0.5769 0.6735 0.326 Uiso 1 1 calc . . . . .
C68 C 0.872(3) 0.7783(17) 0.400(2) 0.24(2) Uani 1 1 d D U . . .
H68A H 0.8828 0.7689 0.3579 0.357 Uiso 1 1 calc GR . . . .
H68B H 0.9212 0.7820 0.4231 0.357 Uiso 1 1 calc GR . . . .
H68C H 0.8425 0.8126 0.4010 0.357 Uiso 1 1 calc GR . . . .
C58 C 0.846(3) 0.4548(15) 0.771(2) 0.22(2) Uani 1 1 d D U . . .
H58A H 0.8423 0.4724 0.7311 0.327 Uiso 1 1 calc GR . . . .
H58B H 0.8458 0.4154 0.7655 0.327 Uiso 1 1 calc GR . . . .
H58C H 0.8949 0.4659 0.7916 0.327 Uiso 1 1 calc GR . . . .
C8 C 0.5796(16) 0.2377(10) 0.2835(13) 0.112(7) Uani 1 1 d D U . . .
H8A H 0.5803 0.2109 0.2501 0.135 Uiso 1 1 calc R . . . .
H8B H 0.5977 0.2728 0.2672 0.135 Uiso 1 1 calc R . . . .
C18 C 0.397(2) 0.4235(19) 0.077(2) 0.189(16) Uani 1 1 d D U . . .
H18A H 0.3565 0.3965 0.0666 0.283 Uiso 1 1 calc . . . . .
H18B H 0.4197 0.4378 0.0397 0.283 Uiso 1 1 calc . . . . .
H18C H 0.3730 0.4533 0.0996 0.283 Uiso 1 1 calc . . . . .

loop_
_atom_site_aniso_label
_atom_site_aniso_U_11
_atom_site_aniso_U_22
_atom_site_aniso_U_33
_atom_site_aniso_U_23
_atom_site_aniso_U_13
_atom_site_aniso_U_12
Au1 0.0404(3) 0.0150(3) 0.0240(3) -0.00459(17) -0.00415(19) 0.00058(19)
Au2 0.0504(3) 0.0283(2) 0.0265(2) -0.00463(17) 0.00156(18) -0.00201(19)
Au3 0.0318(3) 0.0267(3) 0.0236(3) -0.00171(19) 0.00081(19) 0.0028(2)
Au4 0.0485(3) 0.0293(2) 0.0256(2) 0.00535(17) 0.00166(18) 0.00903(19)
Au5 0.0350(2) 0.0328(3) 0.0298(2) 0.00407(17) -0.00118(17) 0.00636(18)
Au6 0.0359(3) 0.0168(3) 0.0211(3) 0.00482(17) -0.00637(18) -0.00049(18)
Au7 0.0378(3) 0.0200(2) 0.0383(2) 0.00230(17) -0.00964(18) -0.00340(17)
Au8 0.0372(3) 0.0216(2) 0.0412(2) 0.00703(18) 0.00144(19) 0.00318(17)
Au9 0.0316(3) 0.0268(3) 0.0198(3) -0.00157(18) -0.00891(18) 0.0011(2)
Au10 0.0326(2) 0.0271(2) 0.0341(2) -0.00212(17) -0.00995(17) 0.00331(17)
Au11 0.0219(3) 0.0075(2) 0.0129(2) -0.00070(17) -0.00557(17) 0.00090(17)
Au12 0.0295(4) 0.0182(3) 0.0293(3) 0.0009(2) -0.0067(2) 0.0059(2)
Au13 0.0302(4) 0.0172(3) 0.0324(4) 0.0016(2) -0.0070(2) -0.0023(2)
Ag1 0.0404(3) 0.0150(3) 0.0240(3) -0.00459(17) -0.00415(19) 0.00058(19)
Ag3 0.0318(3) 0.0267(3) 0.0236(3) -0.00171(19) 0.00081(19) 0.0028(2)
Ag6 0.0359(3) 0.0168(3) 0.0211(3) 0.00482(17) -0.00637(18) -0.00049(18)
Ag9 0.0316(3) 0.0268(3) 0.0198(3) -0.00157(18) -0.00891(18) 0.0011(2)
Ag12 0.0295(4) 0.0182(3) 0.0293(3) 0.0009(2) -0.0067(2) 0.0059(2)
Ag13 0.0302(4) 0.0172(3) 0.0324(4) 0.0016(2) -0.0070(2) -0.0023(2)
S1 0.0539(17) 0.0254(13) 0.0284(12) -0.0063(10) -0.0032(11) 0.0027(12)
S2 0.0513(18) 0.0374(16) 0.0323(13) 0.0015(11) 0.0027(12) 0.0019(13)
S3 0.0432(15) 0.0312(14) 0.0289(12) 0.0086(10) -0.0032(11) 0.0040(11)
S4 0.0366(14) 0.0317(14) 0.0287(12) 0.0010(10) 0.0016(10) 0.0062(11)
S5 0.0398(15) 0.0283(14) 0.0398(14) 0.0010(11) -0.0034(11) 0.0045(11)
S6 0.0394(15) 0.0339(15) 0.0361(14) 0.0001(11) -0.0106(11) -0.0037(11)
S7 0.0400(15) 0.0209(12) 0.0358(13) -0.0035(10) -0.0051(11) -0.0030(10)
S8 0.0445(16) 0.0271(14) 0.0407(14) 0.0070(11) -0.0018(12) 0.0022(11)
S9 0.0463(16) 0.0259(14) 0.0375(14) 0.0030(11) -0.0071(12) 0.0032(11)
C1 0.069(6) 0.021(5) 0.035(5) -0.007(4) -0.012(4) -0.004(4)
C2 0.064(6) 0.029(5) 0.046(6) -0.005(5) -0.015(4) -0.001(4)
C3 0.069(7) 0.037(6) 0.068(8) 0.000(5) -0.025(5) -0.006(5)
C4 0.093(8) 0.044(7) 0.092(10) -0.019(7) -0.011(7) -0.013(6)
C5 0.103(8) 0.057(8) 0.122(13) -0.050(9) 0.005(8) -0.017(6)
C6 0.097(8) 0.055(7) 0.094(10) -0.048(8) 0.014(7) -0.015(6)
C7 0.149(18) 0.35(5) 0.20(3) -0.02(3) 0.014(17) 0.05(2)
C11 0.065(7) 0.050(6) 0.022(5) 0.000(4) -0.001(4) 0.013(5)
C12 0.075(8) 0.069(8) 0.037(6) -0.007(5) 0.012(5) -0.003(6)
C13 0.091(10) 0.101(11) 0.046(6) -0.009(6) 0.023(6) -0.008(8)
C14 0.102(10) 0.101(11) 0.045(6) -0.012(7) 0.022(6) -0.003(8)
C15 0.114(11) 0.111(12) 0.046(6) -0.025(7) 0.023(7) -0.013(9)
C16 0.105(9) 0.093(10) 0.045(6) -0.028(6) 0.017(6) -0.016(8)
C17 0.128(11) 0.143(15) 0.080(11) -0.055(10) 0.030(9) -0.049(11)
C21 0.058(5) 0.024(5) 0.023(5) 0.004(4) -0.007(4) 0.014(4)
C22 0.059(5) 0.038(6) 0.049(7) 0.015(5) -0.008(4) 0.009(4)
C23 0.071(7) 0.056(6) 0.053(7) 0.013(5) -0.013(5) 0.021(5)
C24 0.090(7) 0.054(7) 0.059(8) 0.016(6) -0.025(6) 0.017(5)
C25 0.096(7) 0.049(7) 0.094(12) 0.034(7) -0.027(7) 0.008(5)
C26 0.088(7) 0.040(6) 0.076(9) 0.028(6) -0.026(6) -0.003(5)
C27 0.096(9) 0.071(11) 0.159(17) 0.029(11) -0.024(8) -0.015(7)
C28 0.114(14) 0.14(3) 0.18(2) -0.003(18) -0.003(13) -0.028(14)
C31 0.042(7) 0.030(6) 0.027(5) 0.000(4) -0.003(5) 0.005(5)
C32 0.050(7) 0.043(7) 0.030(6) 0.000(5) -0.006(5) 0.010(6)
C33 0.059(9) 0.041(8) 0.059(8) 0.013(6) 0.007(7) 0.004(6)
C34 0.075(11) 0.058(10) 0.049(8) 0.024(7) 0.012(7) 0.007(8)
C35 0.075(12) 0.071(12) 0.058(9) 0.017(8) 0.032(8) 0.012(9)
C36 0.053(8) 0.041(7) 0.037(6) 0.006(5) 0.014(5) 0.019(6)
C37 0.091(13) 0.039(8) 0.063(9) -0.007(7) 0.031(9) 0.017(8)
C38 0.13(2) 0.045(10) 0.104(16) -0.026(10) -0.007(14) 0.009(11)
C41 0.045(7) 0.031(6) 0.041(6) 0.004(5) -0.004(5) 0.000(5)
C42 0.035(7) 0.036(7) 0.058(8) -0.003(6) -0.007(5) 0.003(5)
C43 0.041(8) 0.044(8) 0.101(13) -0.007(8) 0.004(8) 0.013(6)
C44 0.032(7) 0.064(11) 0.107(14) 0.020(10) -0.021(8) 0.008(7)
C45 0.034(7) 0.070(11) 0.069(10) 0.003(8) -0.012(6) 0.004(7)
C46 0.051(9) 0.056(9) 0.058(9) -0.011(7) -0.002(7) -0.003(7)
C47 0.065(11) 0.080(13) 0.092(13) -0.035(11) -0.024(10) -0.001(9)
C51 0.036(6) 0.043(7) 0.032(6) -0.007(5) -0.009(5) -0.005(5)
C52 0.052(8) 0.053(8) 0.035(6) -0.007(6) -0.012(5) -0.014(6)
C53 0.077(11) 0.038(8) 0.063(9) -0.014(7) -0.016(8) -0.004(7)
C54 0.101(16) 0.069(12) 0.070(11) -0.007(9) -0.036(11) -0.030(11)
C55 0.15(2) 0.064(12) 0.081(14) -0.009(10) -0.079(15) -0.014(13)
C56 0.105(15) 0.062(11) 0.051(9) 0.001(8) -0.046(10) -0.013(10)
C57 0.21(3) 0.050(12) 0.15(2) -0.001(12) -0.14(3) 0.000(14)
C61 0.029(6) 0.020(5) 0.053(7) -0.016(5) -0.007(5) 0.000(4)
C62 0.049(8) 0.028(6) 0.052(7) -0.010(5) -0.020(6) 0.005(5)
C63 0.068(11) 0.058(10) 0.070(10) -0.033(8) -0.029(9) 0.011(8)
C64 0.042(8) 0.061(10) 0.088(12) -0.039(9) -0.017(8) -0.009(7)
C65 0.056(10) 0.049(10) 0.112(16) -0.030(10) 0.021(10) -0.016(7)
C66 0.051(9) 0.049(9) 0.064(9) -0.006(7) -0.007(7) -0.019(7)
C67 0.13(2) 0.080(14) 0.084(14) 0.010(11) 0.012(13) -0.057(14)
C71 0.049(7) 0.022(6) 0.040(6) 0.006(5) -0.002(5) 0.005(5)
C72 0.070(11) 0.052(9) 0.062(9) 0.023(7) -0.012(8) -0.015(8)
C73 0.078(13) 0.068(12) 0.074(11) 0.030(9) -0.012(9) -0.007(9)
C74 0.086(13) 0.041(9) 0.076(11) 0.015(8) 0.022(9) 0.006(8)
C75 0.064(11) 0.040(9) 0.105(14) 0.003(9) 0.005(10) -0.014(7)
C76 0.060(9) 0.035(7) 0.060(8) -0.003(6) 0.002(7) -0.006(6)
C77 0.072(13) 0.074(14) 0.14(2) -0.016(13) -0.039(14) -0.027(11)
C78 0.13(3) 0.066(16) 0.27(5) 0.05(2) -0.09(3) -0.037(16)
C81 0.035(6) 0.027(6) 0.053(7) 0.008(5) -0.006(5) 0.001(5)
C82 0.050(8) 0.039(7) 0.053(8) 0.017(6) 0.002(6) 0.009(6)
C83 0.093(14) 0.049(9) 0.070(10) 0.000(8) 0.038(9) 0.020(9)
C84 0.072(13) 0.051(11) 0.14(2) -0.003(11) 0.040(13) 0.028(9)
C85 0.046(9) 0.054(10) 0.120(17) 0.002(10) 0.001(10) 0.020(7)
C86 0.047(8) 0.045(8) 0.070(9) 0.003(7) -0.019(7) 0.004(6)
C87 0.067(13) 0.109(19) 0.14(2) 0.061(16) -0.039(14) 0.018(12)
C88 0.20(4) 0.13(3) 0.28(6) 0.11(3) -0.11(4) -0.02(3)
C48 0.19(3) 0.22(4) 0.23(3) -0.14(3) -0.13(3) 0.05(3)
C68 0.24(4) 0.15(3) 0.32(5) 0.07(3) 0.09(4) -0.08(3)
C58 0.30(4) 0.08(2) 0.27(4) 0.05(2) -0.05(3) 0.05(2)
C8 0.102(9) 0.088(13) 0.147(16) -0.075(13) 0.029(8) -0.018(8)
C18 0.144(16) 0.24(3) 0.18(3) 0.00(3) -0.008(17) -0.043(17)

loop_
_atom_type_symbol
_atom_type_description
_atom_type_scat_dispersion_real
_atom_type_scat_dispersion_imag
_atom_type_scat_source
C C 0.0181 0.0091 'International Tables Vol C Tables 4.2.6.8 and 6.1.1.4'
H H 0.0000 0.0000 'International Tables Vol C Tables 4.2.6.8 and 6.1.1.4'
Ag Ag 0.1306 4.2820 'International Tables Vol C Tables 4.2.6.8 and 6.1.1.4'
Au Au -4.4197 7.2980 'International Tables Vol C Tables 4.2.6.8 and 6.1.1.4'
S S 0.3331 0.5567 'International Tables Vol C Tables 4.2.6.8 and 6.1.1.4'

loop_
_geom_angle_atom_site_label_1
_geom_angle_atom_site_label_2
_geom_angle_atom_site_label_3
_geom_angle
_geom_angle_site_symmetry_1
_geom_angle_site_symmetry_3
_geom_angle_publ_flag
Au3 Au1 Au12 60.622(19) . 3_666 ?
Au3 Au1 Au13 106.85(2) . 3_666 ?
Au3 Au1 Ag12 60.622(19) . 3_666 ?
Au3 Au1 Ag13 106.85(2) . 3_666 ?
Au6 Au1 Au3 109.71(2) 3_666 . ?
Au6 Au1 Au9 109.55(2) 3_666 3_666 ?
Au6 Au1 Au12 61.063(19) 3_666 3_666 ?
Au6 Au1 Au13 61.867(19) 3_666 3_666 ?
Au6 Au1 Ag9 109.55(2) 3_666 3_666 ?
Au6 Au1 Ag12 61.063(19) 3_666 3_666 ?
Au6 Au1 Ag13 61.867(19) 3_666 3_666 ?
Au9 Au1 Au3 57.214(18) 3_666 . ?
Au9 Au1 Au12 106.57(2) 3_666 3_666 ?
Au9 Au1 Au13 60.174(19) 3_666 3_666 ?
Au9 Au1 Ag12 106.57(2) 3_666 3_666 ?
Au9 Au1 Ag13 60.174(19) 3_666 3_666 ?
Au11 Au1 Au3 58.267(15) . . ?
Au11 Au1 Au6 59.222(14) . 3_666 ?
Au11 Au1 Au9 58.408(14) . 3_666 ?
Au11 Au1 Au12 57.842(14) . 3_666 ?
Au11 Au1 Au13 58.985(15) . 3_666 ?
Au11 Au1 Ag6 59.222(14) . 3_666 ?
Au11 Au1 Ag9 58.408(14) . 3_666 ?
Au11 Au1 Ag12 57.842(14) . 3_666 ?
Au11 Au1 Ag13 58.985(15) . 3_666 ?
Au13 Au1 Au12 109.40(2) 3_666 3_666 ?
Au13 Au1 Ag12 109.40(2) 3_666 3_666 ?
Ag6 Au1 Au3 109.71(2) 3_666 . ?
Ag6 Au1 Au6 0.0 3_666 3_666 ?
Ag6 Au1 Au9 109.55(2) 3_666 3_666 ?
Ag6 Au1 Au12 61.063(19) 3_666 3_666 ?
Ag6 Au1 Au13 61.867(19) 3_666 3_666 ?
Ag6 Au1 Ag9 109.55(2) 3_666 3_666 ?
Ag6 Au1 Ag12 61.063(19) 3_666 3_666 ?
Ag6 Au1 Ag13 61.867(19) 3_666 3_666 ?
Ag9 Au1 Au3 57.214(18) 3_666 . ?
Ag9 Au1 Au9 0.0 3_666 3_666 ?
Ag9 Au1 Au12 106.57(2) 3_666 3_666 ?
Ag9 Au1 Au13 60.174(19) 3_666 3_666 ?
Ag9 Au1 Ag12 106.57(2) 3_666 3_666 ?
Ag9 Au1 Ag13 60.174(19) 3_666 3_666 ?
Ag12 Au1 Au12 0.0 3_666 3_666 ?
Ag13 Au1 Au12 109.40(2) 3_666 3_666 ?
Ag13 Au1 Au13 0.0 3_666 3_666 ?
Ag13 Au1 Ag12 109.40(2) 3_666 3_666 ?
S1 Au1 Au3 88.78(7) . . ?
S1 Au1 Au6 148.68(7) . 3_666 ?
S1 Au1 Au9 101.69(7) . 3_666 ?
S1 Au1 Au11 146.74(7) . . ?
S1 Au1 Au12 112.22(8) . 3_666 ?
S1 Au1 Au13 137.98(8) . 3_666 ?
S1 Au1 Ag6 148.68(7) . 3_666 ?
S1 Au1 Ag9 101.69(7) . 3_666 ?
S1 Au1 Ag12 112.22(8) . 3_666 ?
S1 Au1 Ag13 137.98(8) . 3_666 ?
Au3 Au2 Au1 53.698(15) . . ?
Au9 Au2 Au1 53.706(15) 3_666 . ?
Au9 Au2 Au3 53.416(16) 3_666 . ?
Ag9 Au2 Au1 53.706(15) 3_666 . ?
Ag9 Au2 Au3 53.416(16) 3_666 . ?
Ag9 Au2 Au9 0.0 3_666 3_666 ?
S1 Au2 Au1 46.58(7) . . ?
S1 Au2 Au3 86.51(7) . . ?
S1 Au2 Au9 99.27(7) . 3_666 ?
S1 Au2 Ag9 99.27(7) . 3_666 ?
S1 Au2 S2 174.94(11) . . ?
S2 Au2 Au1 136.30(8) . . ?
S2 Au2 Au3 98.42(8) . . ?
S2 Au2 Au9 82.92(8) . 3_666 ?
S2 Au2 Ag9 82.92(8) . 3_666 ?
Au1 Au3 Au6 108.75(2) . . ?
Au1 Au3 Au12 60.791(18) . 3_666 ?
Au1 Au3 Au13 106.33(2) . . ?
Au1 Au3 Ag12 60.791(18) . 3_666 ?
Au6 Au3 Au12 104.98(2) . 3_666 ?
Au6 Au3 Au13 59.120(18) . . ?
Au6 Au3 Ag12 104.98(2) . 3_666 ?
Au9 Au3 Au1 61.394(19) 3_666 . ?
Au9 Au3 Au6 62.165(18) 3_666 . ?
Au9 Au3 Au12 110.03(2) 3_666 3_666 ?
Au9 Au3 Au13 109.74(2) 3_666 . ?
Au9 Au3 Ag12 110.03(2) 3_666 3_666 ?
Au11 Au3 Au1 58.300(14) . . ?
Au11 Au3 Au6 57.499(14) . . ?
Au11 Au3 Au9 59.913(16) . 3_666 ?
Au11 Au3 Au12 57.912(16) . 3_666 ?
Au11 Au3 Au13 57.775(16) . . ?
Au11 Au3 Ag9 59.913(16) . 3_666 ?
Au11 Au3 Ag12 57.912(16) . 3_666 ?
Au12 Au3 Au13 56.583(19) 3_666 . ?
Ag9 Au3 Au1 61.394(19) 3_666 . ?
Ag9 Au3 Au6 62.165(18) 3_666 . ?
Ag9 Au3 Au9 0.0 3_666 3_666 ?
Ag9 Au3 Au12 110.03(2) 3_666 3_666 ?
Ag9 Au3 Au13 109.74(2) 3_666 . ?
Ag9 Au3 Ag12 110.03(2) 3_666 3_666 ?
Ag12 Au3 Au12 0.0 3_666 3_666 ?
Ag12 Au3 Au13 56.583(19) 3_666 . ?
S4 Au3 Au1 110.46(7) . . ?
S4 Au3 Au6 140.37(7) . . ?
S4 Au3 Au9 146.59(7) . 3_666 ?
S4 Au3 Au11 147.04(7) . . ?
S4 Au3 Au12 89.25(6) . 3_666 ?
S4 Au3 Au13 103.64(7) . . ?
S4 Au3 Ag9 146.59(7) . 3_666 ?
S4 Au3 Ag12 89.25(6) . 3_666 ?
Au3 Au4 Au6 55.594(15) . . ?
Au3 Au4 Au9 52.945(16) . 3_666 ?
Au3 Au4 Ag9 52.945(16) . 3_666 ?
Au9 Au4 Au6 55.434(15) 3_666 . ?
Ag9 Au4 Au6 55.434(15) 3_666 . ?
Ag9 Au4 Au9 0.0 3_666 3_666 ?
S2 Au4 Au3 98.85(8) . . ?
S2 Au4 Au6 137.23(8) . . ?
S2 Au4 Au9 81.85(8) . 3_666 ?
S2 Au4 Ag9 81.85(8) . 3_666 ?
S2 Au4 S3 170.02(10) . . ?
S3 Au4 Au3 91.02(7) . . ?
S3 Au4 Au6 48.88(7) . . ?
S3 Au4 Au9 103.19(7) . 3_666 ?
S3 Au4 Ag9 103.19(7) . 3_666 ?
Au12 Au5 Au3 55.929(17) 3_666 . ?
Au12 Au5 Au13 54.354(18) 3_666 . ?
Au13 Au5 Au3 56.038(16) . . ?
Ag12 Au5 Au3 55.929(17) 3_666 . ?
Ag12 Au5 Au12 0.0 3_666 3_666 ?
Ag12 Au5 Au13 54.354(18) 3_666 . ?
S4 Au5 Au3 47.56(7) . . ?
S4 Au5 Au12 89.38(7) . 3_666 ?
S4 Au5 Au13 102.55(7) . . ?
S4 Au5 Ag12 89.38(7) . 3_666 ?
S5 Au5 Au3 134.47(8) . . ?
S5 Au5 Au12 96.26(8) . 3_666 ?
S5 Au5 Au13 78.59(8) . . ?
S5 Au5 Ag12 96.26(8) . 3_666 ?
S5 Au5 S4 173.65(11) . . ?
Au1 Au6 Au3 110.22(2) 3_666 . ?
Au1 Au6 Au9 109.93(2) 3_666 3_666 ?
Au1 Au6 Au12 62.467(19) 3_666 . ?
Au1 Au6 Au13 61.119(19) 3_666 . ?
Au1 Au6 Ag9 109.93(2) 3_666 3_666 ?
Au3 Au6 Au9 56.343(18) . 3_666 ?
Au3 Au6 Ag9 56.343(18) . 3_666 ?
Au11 Au6 Au1 59.853(14) . 3_666 ?
Au11 Au6 Au3 58.056(14) . . ?
Au11 Au6 Au9 57.967(14) . 3_666 ?
Au11 Au6 Au12 58.502(14) . . ?
Au11 Au6 Au13 58.909(15) . . ?
Au11 Au6 Ag1 59.853(14) . 3_666 ?
Au11 Au6 Ag9 57.967(14) . 3_666 ?
Au12 Au6 Au3 105.79(2) . . ?
Au12 Au6 Au9 59.700(18) . 3_666 ?
Au12 Au6 Au13 109.90(2) . . ?
Au12 Au6 Ag9 59.700(18) . 3_666 ?
Au13 Au6 Au3 61.735(18) . . ?
Au13 Au6 Au9 107.18(2) . 3_666 ?
Au13 Au6 Ag9 107.18(2) . 3_666 ?
Ag1 Au6 Au1 0.0 3_666 3_666 ?
Ag1 Au6 Au3 110.22(2) 3_666 . ?
Ag1 Au6 Au9 109.93(2) 3_666 3_666 ?
Ag1 Au6 Au12 62.467(19) 3_666 . ?
Ag1 Au6 Au13 61.119(19) 3_666 . ?
Ag1 Au6 Ag9 109.93(2) 3_666 3_666 ?
Ag9 Au6 Au9 0.0 3_666 3_666 ?
S3 Au6 Au1 144.43(7) . 3_666 ?
S3 Au6 Au3 92.12(7) . . ?
S3 Au6 Au9 105.46(7) . 3_666 ?
S3 Au6 Au11 150.09(7) . . ?
S3 Au6 Au12 138.66(7) . . ?
S3 Au6 Au13 111.40(7) . . ?
S3 Au6 Ag1 144.43(7) . 3_666 ?
S3 Au6 Ag9 105.46(7) . 3_666 ?
Au1 Au7 Au8 59.776(15) 3_666 . ?
Au1 Au7 Au13 54.519(17) 3_666 . ?
Au6 Au7 Au1 54.985(15) . 3_666 ?
Au6 Au7 Au8 59.333(15) . . ?
Au6 Au7 Au13 55.687(16) . . ?
Au6 Au7 Ag1 54.985(15) . 3_666 ?
Au13 Au7 Au8 105.002(18) . . ?
Ag1 Au7 Au1 0.0 3_666 3_666 ?
Ag1 Au7 Au8 59.776(15) 3_666 . ?
Ag1 Au7 Au13 54.519(17) 3_666 . ?
S7 Au7 Au1 102.52(7) . 3_666 ?
S7 Au7 Au6 86.30(7) . . ?
S7 Au7 Au8 145.63(7) . . ?
S7 Au7 Au13 48.40(7) . . ?
S7 Au7 Ag1 102.52(7) . 3_666 ?
S7 Au7 S8 171.33(10) . . ?
S8 Au7 Au1 82.94(8) . 3_666 ?
S8 Au7 Au6 102.36(8) . . ?
S8 Au7 Au8 43.03(8) . . ?
S8 Au7 Au13 137.45(8) . . ?
S8 Au7 Ag1 82.94(8) . 3_666 ?
Au1 Au8 Au7 55.920(15) 3_666 . ?
Au1 Au8 Au12 55.243(15) 3_666 . ?
Au6 Au8 Au1 52.219(14) . 3_666 ?
Au6 Au8 Au7 54.590(14) . . ?
Au6 Au8 Au12 55.007(16) . . ?
Au6 Au8 Ag1 52.219(14) . 3_666 ?
Au12 Au8 Au7 101.036(18) . . ?
Ag1 Au8 Au1 0.0 3_666 3_666 ?
Ag1 Au8 Au7 55.920(15) 3_666 . ?
Ag1 Au8 Au12 55.243(15) 3_666 . ?
S8 Au8 Au1 80.10(7) . 3_666 ?
S8 Au8 Au6 97.87(8) . . ?
S8 Au8 Au7 43.29(8) . . ?
S8 Au8 Au12 135.30(7) . . ?
S8 Au8 Ag1 80.10(7) . 3_666 ?
S8 Au8 S9 170.89(11) . . ?
S9 Au8 Au1 103.89(7) . 3_666 ?
S9 Au8 Au6 90.97(8) . . ?
S9 Au8 Au7 145.52(8) . . ?
S9 Au8 Au12 49.64(7) . . ?
S9 Au8 Ag1 103.89(7) . 3_666 ?
Au1 Au9 Au6 108.24(2) 3_666 3_666 ?
Au1 Au9 Au12 106.60(2) 3_666 3_666 ?
Au1 Au9 Au13 60.087(19) 3_666 . ?
Au1 Au9 Ag6 108.24(2) 3_666 3_666 ?
Au1 Au9 Ag12 106.60(2) 3_666 3_666 ?
Au3 Au9 Au1 61.392(19) 3_666 3_666 ?
Au3 Au9 Au6 61.492(19) 3_666 3_666 ?
Au3 Au9 Au12 110.03(2) 3_666 3_666 ?
Au3 Au9 Au13 110.16(2) 3_666 . ?
Au3 Au9 Ag1 61.392(19) 3_666 3_666 ?
Au3 Au9 Ag6 61.492(19) 3_666 3_666 ?
Au3 Au9 Ag12 110.03(2) 3_666 3_666 ?
Au11 Au9 Au1 58.234(13) . 3_666 ?
Au11 Au9 Au3 59.693(15) . 3_666 ?
Au11 Au9 Au6 57.215(13) . 3_666 ?
Au11 Au9 Au12 58.289(15) . 3_666 ?
Au11 Au9 Au13 58.897(15) . . ?
Au11 Au9 Ag1 58.234(13) . 3_666 ?
Au11 Au9 Ag3 59.693(15) . 3_666 ?
Au11 Au9 Ag6 57.215(13) . 3_666 ?
Au11 Au9 Ag12 58.289(15) . 3_666 ?
Au12 Au9 Au6 59.756(19) 3_666 3_666 ?
Au12 Au9 Ag6 59.756(19) 3_666 3_666 ?
Au13 Au9 Au6 106.41(2) . 3_666 ?
Au13 Au9 Au12 57.97(2) . 3_666 ?
Au13 Au9 Ag6 106.41(2) . 3_666 ?
Au13 Au9 Ag12 57.97(2) . 3_666 ?
Ag1 Au9 Au1 0.0 3_666 3_666 ?
Ag1 Au9 Au6 108.24(2) 3_666 3_666 ?
Ag1 Au9 Au12 106.60(2) 3_666 3_666 ?
Ag1 Au9 Au13 60.087(19) 3_666 . ?
Ag1 Au9 Ag6 108.24(2) 3_666 3_666 ?
Ag1 Au9 Ag12 106.60(2) 3_666 3_666 ?
Ag3 Au9 Au1 61.392(19) 3_666 3_666 ?
Ag3 Au9 Au3 0.0 3_666 3_666 ?
Ag3 Au9 Au6 61.492(19) 3_666 3_666 ?
Ag3 Au9 Au12 110.03(2) 3_666 3_666 ?
Ag3 Au9 Au13 110.16(2) 3_666 . ?
Ag3 Au9 Ag1 61.392(19) 3_666 3_666 ?
Ag3 Au9 Ag6 61.492(19) 3_666 3_666 ?
Ag3 Au9 Ag12 110.03(2) 3_666 3_666 ?
Ag6 Au9 Au6 0.0 3_666 3_666 ?
Ag12 Au9 Au6 59.756(19) 3_666 3_666 ?
Ag12 Au9 Au12 0.0 3_666 3_666 ?
Ag12 Au9 Ag6 59.756(19) 3_666 3_666 ?
S6 Au9 Au1 142.21(7) . 3_666 ?
S6 Au9 Au3 143.72(8) . 3_666 ?
S6 Au9 Au6 109.47(7) . 3_666 ?
S6 Au9 Au11 148.59(8) . . ?
S6 Au9 Au12 90.31(8) . 3_666 ?
S6 Au9 Au13 106.08(8) . . ?
S6 Au9 Ag1 142.21(7) . 3_666 ?
S6 Au9 Ag3 143.72(8) . 3_666 ?
S6 Au9 Ag6 109.47(7) . 3_666 ?
S6 Au9 Ag12 90.31(8) . 3_666 ?
Au12 Au10 Au9 57.208(17) 3_666 . ?
Au12 Au10 Au13 56.003(18) 3_666 . ?
Au13 Au10 Au9 56.545(17) . . ?
Ag12 Au10 Au9 57.208(17) 3_666 . ?
Ag12 Au10 Au12 0.0 3_666 3_666 ?
Ag12 Au10 Au13 56.003(18) 3_666 . ?
S5 Au10 Au9 137.55(7) . . ?
S5 Au10 Au12 97.95(8) . 3_666 ?
S5 Au10 Au13 81.16(7) . . ?
S5 Au10 Ag12 97.95(8) . 3_666 ?
S5 Au10 S6 170.27(10) . . ?
S6 Au10 Au9 50.67(7) . . ?
S6 Au10 Au12 91.50(7) . 3_666 ?
S6 Au10 Au13 106.25(7) . . ?
S6 Au10 Ag12 91.50(7) . 3_666 ?
Au1 Au11 Au1 180.0 3_666 . ?
Au3 Au11 Au1 116.567(16) . 3_666 ?
Au3 Au11 Au1 63.433(16) . . ?
Au3 Au11 Au1 63.435(16) 3_666 3_666 ?
Au3 Au11 Au1 116.566(16) 3_666 . ?
Au3 Au11 Au3 180.0 3_666 . ?
Au3 Au11 Ag1 63.435(16) 3_666 3_666 ?
Au3 Au11 Ag1 116.567(16) . 3_666 ?
Au6 Au11 Au1 60.924(15) 3_666 . ?
Au6 Au11 Au1 60.924(15) . 3_666 ?
Au6 Au11 Au1 119.077(15) 3_666 3_666 ?
Au6 Au11 Au1 119.075(15) . . ?
Au6 Au11 Au3 115.557(16) . 3_666 ?
Au6 Au11 Au3 64.445(16) . . ?
Au6 Au11 Au3 115.555(16) 3_666 . ?
Au6 Au11 Au3 64.444(16) 3_666 3_666 ?
Au6 Au11 Au6 180.0 . 3_666 ?
Au6 Au11 Ag1 60.924(15) . 3_666 ?
Au6 Au11 Ag1 119.077(15) 3_666 3_666 ?
Au6 Au11 Ag3 115.557(16) . 3_666 ?
Au6 Au11 Ag3 64.444(16) 3_666 3_666 ?
Au6 Au11 Ag6 180.0 . 3_666 ?
Ag1 Au11 Au1 0.0 3_666 3_666 ?
Ag1 Au11 Au1 180.0 3_666 . ?
Ag3 Au11 Au1 63.435(16) 3_666 3_666 ?
Ag3 Au11 Au1 116.566(16) 3_666 . ?
Ag3 Au11 Au3 180.0 3_666 . ?
Ag3 Au11 Au3 0.0 3_666 3_666 ?
Ag3 Au11 Ag1 63.435(16) 3_666 3_666 ?
Ag6 Au11 Au1 119.077(15) 3_666 3_666 ?
Ag6 Au11 Au1 60.924(15) 3_666 . ?
Ag6 Au11 Au3 64.444(16) 3_666 3_666 ?
Ag6 Au11 Au3 115.555(16) 3_666 . ?
Ag6 Au11 Au6 0.0 3_666 3_666 ?
Ag6 Au11 Ag1 119.077(15) 3_666 3_666 ?
Ag6 Au11 Ag3 64.444(16) 3_666 3_666 ?
Au1 Au12 Ag1 0.000(15) 3_666 3_666 ?
Au3 Au12 Au1 58.589(18) 3_666 3_666 ?
Au3 Au12 Ag1 58.589(18) 3_666 3_666 ?
Au3 Au12 Ag3 0.00(2) 3_666 3_666 ?
Au6 Au12 Au1 56.468(18) . 3_666 ?
Au6 Au12 Au3 104.37(2) . 3_666 ?
Au6 Au12 Ag1 56.468(18) . 3_666 ?
Au6 Au12 Ag3 104.37(2) . 3_666 ?
Au9 Au12 Au1 105.82(2) 3_666 3_666 ?
Au9 Au12 Au3 108.33(2) 3_666 3_666 ?
Au9 Au12 Au6 60.543(19) 3_666 . ?
Au9 Au12 Ag1 105.82(2) 3_666 3_666 ?
Au9 Au12 Ag3 108.33(2) 3_666 3_666 ?
Au11 Au12 Au1 57.329(15) . 3_666 ?
Au11 Au12 Au3 57.365(15) . 3_666 ?
Au11 Au12 Au6 57.389(15) . . ?
Au11 Au12 Au9 57.937(15) . 3_666 ?
Au11 Au12 Au13 59.806(17) . 3_666 ?
Au11 Au12 Ag1 57.329(15) . 3_666 ?
Au11 Au12 Ag3 57.365(15) . 3_666 ?
Au11 Au12 Ag9 57.937(15) . 3_666 ?
Au11 Au12 Ag13 59.806(17) . 3_666 ?
Au13 Au12 Au1 109.35(2) 3_666 3_666 ?
Au13 Au12 Au3 62.547(19) 3_666 3_666 ?
Au13 Au12 Au6 109.29(2) 3_666 . ?
Au13 Au12 Au9 60.79(2) 3_666 3_666 ?
Au13 Au12 Ag1 109.35(2) 3_666 3_666 ?
Au13 Au12 Ag3 62.547(19) 3_666 3_666 ?
Au13 Au12 Ag9 60.79(2) 3_666 3_666 ?
Ag3 Au12 Au1 58.589(18) 3_666 3_666 ?
Ag3 Au12 Ag1 58.589(18) 3_666 3_666 ?
Ag9 Au12 Au1 105.82(2) 3_666 3_666 ?
Ag9 Au12 Au3 108.33(2) 3_666 3_666 ?
Ag9 Au12 Au6 60.543(19) 3_666 . ?
Ag9 Au12 Au9 0.0 3_666 3_666 ?
Ag9 Au12 Ag1 105.82(2) 3_666 3_666 ?
Ag9 Au12 Ag3 108.33(2) 3_666 3_666 ?
Ag13 Au12 Au1 109.35(2) 3_666 3_666 ?
Ag13 Au12 Au3 62.547(19) 3_666 3_666 ?
Ag13 Au12 Au6 109.29(2) 3_666 . ?
Ag13 Au12 Au9 60.79(2) 3_666 3_666 ?
Ag13 Au12 Au13 0.0 3_666 3_666 ?
Ag13 Au12 Ag1 109.35(2) 3_666 3_666 ?
Ag13 Au12 Ag3 62.547(19) 3_666 3_666 ?
Ag13 Au12 Ag9 60.79(2) 3_666 3_666 ?
S9 Au12 Au1 106.55(7) . 3_666 ?
S9 Au12 Au3 139.79(7) . 3_666 ?
S9 Au12 Au6 92.91(8) . . ?
S9 Au12 Au9 111.79(7) . 3_666 ?
S9 Au12 Au11 150.23(8) . . ?
S9 Au12 Au13 143.97(8) . 3_666 ?
S9 Au12 Ag1 106.55(7) . 3_666 ?
S9 Au12 Ag3 139.79(7) . 3_666 ?
S9 Au12 Ag9 111.79(7) . 3_666 ?
S9 Au12 Ag13 143.97(8) . 3_666 ?
Au1 Au13 Au3 104.89(2) 3_666 . ?
Au1 Au13 Au6 57.015(18) 3_666 . ?
Au1 Au13 Au9 59.737(19) 3_666 . ?
Au6 Au13 Au3 59.145(18) . . ?
Au9 Au13 Au3 107.40(2) . . ?
Au9 Au13 Au6 105.35(2) . . ?
Au11 Au13 Au1 57.797(16) . 3_666 ?
Au11 Au13 Au3 56.612(15) . . ?
Au11 Au13 Au6 57.146(15) . . ?
Au11 Au13 Au9 57.886(16) . . ?
Au11 Au13 Au12 59.120(16) . 3_666 ?
Au11 Au13 Ag1 57.797(16) . 3_666 ?
Au11 Au13 Ag12 59.120(16) . 3_666 ?
Au12 Au13 Au1 108.93(3) 3_666 3_666 ?
Au12 Au13 Au3 60.871(19) 3_666 . ?
Au12 Au13 Au6 108.47(2) 3_666 . ?
Au12 Au13 Au9 61.235(19) 3_666 . ?
Au12 Au13 Ag1 108.93(3) 3_666 3_666 ?
Ag1 Au13 Au1 0.0 3_666 3_666 ?
Ag1 Au13 Au3 104.89(2) 3_666 . ?
Ag1 Au13 Au6 57.015(18) 3_666 . ?
Ag1 Au13 Au9 59.737(19) 3_666 . ?
Ag12 Au13 Au1 108.93(3) 3_666 3_666 ?
Ag12 Au13 Au3 60.871(19) 3_666 . ?
Ag12 Au13 Au6 108.47(2) 3_666 . ?
Ag12 Au13 Au9 61.235(19) 3_666 . ?
Ag12 Au13 Au12 0.0 3_666 3_666 ?
Ag12 Au13 Ag1 108.93(3) 3_666 3_666 ?
S7 Au13 Au1 102.80(7) . 3_666 ?
S7 Au13 Au3 106.11(7) . . ?
S7 Au13 Au6 84.32(7) . . ?
S7 Au13 Au9 145.29(7) . . ?
S7 Au13 Au11 141.46(7) . . ?
S7 Au13 Au12 147.83(7) . 3_666 ?
S7 Au13 Ag1 102.80(7) . 3_666 ?
S7 Au13 Ag12 147.83(7) . 3_666 ?
Au2 S1 Au1 89.84(10) . . ?
C1 S1 Au1 113.5(5) . . ?
C1 S1 Au2 104.6(4) . . ?
Au4 S2 Au2 96.00(11) . . ?
C11 S2 Au2 110.3(5) . . ?
C11 S2 Au4 108.3(5) . . ?
Au4 S3 Au6 85.85(9) . . ?
C21 S3 Au4 101.3(4) . . ?
C21 S3 Au6 107.0(4) . . ?
Au5 S4 Au3 87.88(9) . . ?
C31 S4 Au3 109.8(4) . . ?
C31 S4 Au5 102.5(4) . . ?
Au10 S5 Au5 96.90(12) . . ?
C41 S5 Au5 112.1(4) . . ?
C41 S5 Au10 102.7(4) . . ?
Au10 S6 Au9 82.64(9) . . ?
C51 S6 Au9 113.8(4) . . ?
C51 S6 Au10 100.8(4) . . ?
Au7 S7 Au13 87.43(10) . . ?
C61 S7 Au7 99.1(4) . . ?
C61 S7 Au13 115.9(4) . . ?
Au8 S8 Au7 93.68(11) . . ?
C71 S8 Au7 107.0(4) . . ?
C71 S8 Au8 108.8(4) . . ?
Au8 S9 Au12 85.11(10) . . ?
C81 S9 Au8 101.2(4) . . ?
C81 S9 Au12 108.9(4) . . ?
C2 C1 S1 121.3(9) . . ?
C2 C1 C6 120.3(14) . . ?
C6 C1 S1 118.3(14) . . ?
C1 C2 H2 119.2 . . ?
C1 C2 C3 121.5(14) . . ?
C3 C2 H2 119.2 . . ?
C2 C3 H3 120.2 . . ?
C4 C3 C2 119.6(19) . . ?
C4 C3 H3 120.2 . . ?
C3 C4 H4 120.9 . . ?
C5 C4 C3 118.2(17) . . ?
C5 C4 H4 120.9 . . ?
C4 C5 H5 117.1 . . ?
C4 C5 C6 125.7(18) . . ?
C6 C5 H5 117.1 . . ?
C1 C6 C8 122.6(16) . . ?
C5 C6 C1 115(2) . . ?
C5 C6 C8 122.6(17) . . ?
H7A C7 H7B 109.5 . . ?
H7A C7 H7C 109.5 . . ?
H7B C7 H7C 109.5 . . ?
C8 C7 H7A 109.5 . . ?
C8 C7 H7B 109.5 . . ?
C8 C7 H7C 109.5 . . ?
C12 C11 S2 121.7(11) . . ?
C12 C11 C16 118.5(14) . . ?
C16 C11 S2 119.6(13) . . ?
C11 C12 H12 119.3 . . ?
C11 C12 C13 121.4(16) . . ?
C13 C12 H12 119.3 . . ?
C12 C13 H13 120.9 . . ?
C14 C13 C12 118(2) . . ?
C14 C13 H13 120.9 . . ?
C13 C14 H14 118.8 . . ?
C13 C14 C15 122.5(18) . . ?
C15 C14 H14 118.8 . . ?
C14 C15 H15 119.4 . . ?
C14 C15 C16 121.2(19) . . ?
C16 C15 H15 119.4 . . ?
C11 C16 C17 121.6(16) . . ?
C15 C16 C11 118(2) . . ?
C15 C16 C17 120.3(18) . . ?
C16 C17 H17A 110.0 . . ?
C16 C17 H17B 110.0 . . ?
C16 C17 C18 108(3) . . ?
H17A C17 H17B 108.4 . . ?
C18 C17 H17A 110.0 . . ?
C18 C17 H17B 110.0 . . ?
C22 C21 S3 121.3(9) . . ?
C22 C21 C26 119.8(13) . . ?
C26 C21 S3 118.8(12) . . ?
C21 C22 H22 118.9 . . ?
C21 C22 C23 122.1(14) . . ?
C23 C22 H22 118.9 . . ?
C22 C23 H23 121.1 . . ?
C24 C23 C22 117.7(18) . . ?
C24 C23 H23 121.1 . . ?
C23 C24 H24 119.7 . . ?
C25 C24 C23 120.7(16) . . ?
C25 C24 H24 119.7 . . ?
C24 C25 H25 118.8 . . ?
C24 C25 C26 122.5(17) . . ?
C26 C25 H25 118.8 . . ?
C21 C26 C27 119.6(16) . . ?
C25 C26 C21 117.0(18) . . ?
C25 C26 C27 123.4(17) . . ?
C26 C27 H27A 109.0 . . ?
C26 C27 H27B 109.0 . . ?
H27A C27 H27B 107.8 . . ?
C28 C27 C26 113(3) . . ?
C28 C27 H27A 109.0 . . ?
C28 C27 H27B 109.0 . . ?
C27 C28 H28A 109.5 . . ?
C27 C28 H28B 109.5 . . ?
C27 C28 H28C 109.5 . . ?
H28A C28 H28B 109.5 . . ?
H28A C28 H28C 109.5 . . ?
H28B C28 H28C 109.5 . . ?
C32 C31 S4 121.3(9) . . ?
C36 C31 S4 118.8(9) . . ?
C36 C31 C32 119.9(12) . . ?
C31 C32 H32 120.2 . . ?
C33 C32 C31 119.6(13) . . ?
C33 C32 H32 120.2 . . ?
C32 C33 H33 119.6 . . ?
C32 C33 C34 120.8(14) . . ?
C34 C33 H33 119.6 . . ?
C33 C34 H34 120.4 . . ?
C35 C34 C33 119.2(14) . . ?
C35 C34 H34 120.4 . . ?
C34 C35 H35 119.6 . . ?
C34 C35 C36 120.7(15) . . ?
C36 C35 H35 119.6 . . ?
C31 C36 C35 119.6(13) . . ?
C31 C36 C37 122.6(12) . . ?
C35 C36 C37 117.8(13) . . ?
C36 C37 H37A 109.2 . . ?
C36 C37 H37B 109.2 . . ?
H37A C37 H37B 107.9 . . ?
C38 C37 C36 111.9(14) . . ?
C38 C37 H37A 109.2 . . ?
C38 C37 H37B 109.2 . . ?
C37 C38 H38A 109.5 . . ?
C37 C38 H38B 109.5 . . ?
C37 C38 H38C 109.5 . . ?
H38A C38 H38B 109.5 . . ?
H38A C38 H38C 109.5 . . ?
H38B C38 H38C 109.5 . . ?
C42 C41 S5 120.1(10) . . ?
C46 C41 S5 117.3(11) . . ?
C46 C41 C42 122.5(13) . . ?
C41 C42 H42 121.3 . . ?
C43 C42 C41 117.4(13) . . ?
C43 C42 H42 121.3 . . ?
C42 C43 H43 118.7 . . ?
C44 C43 C42 122.5(15) . . ?
C44 C43 H43 118.7 . . ?
C43 C44 H44 120.4 . . ?
C43 C44 C45 119.1(14) . . ?
C45 C44 H44 120.4 . . ?
C44 C45 H45 118.1 . . ?
C44 C45 C46 123.8(15) . . ?
C46 C45 H45 118.1 . . ?
C41 C46 C47 121.3(15) . . ?
C45 C46 C41 114.5(14) . . ?
C45 C46 C47 124.2(15) . . ?
C46 C47 H47A 106.3 . . ?
C46 C47 H47B 106.3 . . ?
C46 C47 C48 124(2) . . ?
H47A C47 H47B 106.4 . . ?
C48 C47 H47A 106.3 . . ?
C48 C47 H47B 106.3 . . ?
C52 C51 S6 120.6(9) . . ?
C52 C51 C56 120.8(12) . . ?
C56 C51 S6 118.4(11) . . ?
C51 C52 H52 120.4 . . ?
C51 C52 C53 119.1(13) . . ?
C53 C52 H52 120.4 . . ?
C52 C53 H53 118.9 . . ?
C54 C53 C52 122.2(16) . . ?
C54 C53 H53 118.9 . . ?
C53 C54 H54 121.6 . . ?
C53 C54 C55 116.9(16) . . ?
C55 C54 H54 121.6 . . ?
C54 C55 H55 117.7 . . ?
C54 C55 C56 124.6(16) . . ?
C56 C55 H55 117.7 . . ?
C51 C56 C57 123.3(15) . . ?
C55 C56 C51 115.8(16) . . ?
C55 C56 C57 120.9(15) . . ?
C56 C57 H57A 110.7 . . ?
C56 C57 H57B 110.7 . . ?
C56 C57 C58 105(3) . . ?
H57A C57 H57B 108.8 . . ?
C58 C57 H57A 110.7 . . ?
C58 C57 H57B 110.7 . . ?
C62 C61 S7 119.5(10) . . ?
C66 C61 S7 119.4(11) . . ?
C66 C61 C62 121.1(12) . . ?
C61 C62 H62 120.0 . . ?
C63 C62 C61 120.0(15) . . ?
C63 C62 H62 120.0 . . ?
C62 C63 H63 119.8 . . ?
C64 C63 C62 120.3(18) . . ?
C64 C63 H63 119.8 . . ?
C63 C64 H64 120.4 . . ?
C65 C64 C63 119.2(14) . . ?
C65 C64 H64 120.4 . . ?
C64 C65 H65 118.7 . . ?
C64 C65 C66 122.7(16) . . ?
C66 C65 H65 118.7 . . ?
C61 C66 C65 116.8(15) . . ?
C61 C66 C67 121.3(13) . . ?
C65 C66 C67 121.8(16) . . ?
C66 C67 H67A 106.2 . . ?
C66 C67 H67B 106.2 . . ?
C66 C67 C68 125(3) . . ?
H67A C67 H67B 106.4 . . ?
C68 C67 H67A 106.2 . . ?
C68 C67 H67B 106.2 . . ?
C72 C71 S8 122.4(11) . . ?
C72 C71 C76 120.4(12) . . ?
C76 C71 S8 117.1(10) . . ?
C71 C72 H72 119.7 . . ?
C71 C72 C73 120.7(16) . . ?
C73 C72 H72 119.7 . . ?
C72 C73 H73 119.6 . . ?
C74 C73 C72 120.7(17) . . ?
C74 C73 H73 119.6 . . ?
C73 C74 H74 120.4 . . ?
C75 C74 C73 119.2(16) . . ?
C75 C74 H74 120.4 . . ?
C74 C75 H75 118.6 . . ?
C74 C75 C76 122.7(16) . . ?
C76 C75 H75 118.6 . . ?
C71 C76 C75 116.1(14) . . ?
C71 C76 C77 118.9(14) . . ?
C75 C76 C77 125.0(15) . . ?
C76 C77 H77A 108.0 . . ?
C76 C77 H77B 108.0 . . ?
C76 C77 C78 117.3(19) . . ?
H77A C77 H77B 107.2 . . ?
C78 C77 H77A 108.0 . . ?
C78 C77 H77B 108.0 . . ?
C77 C78 H78A 109.5 . . ?
C77 C78 H78B 109.5 . . ?
C77 C78 H78C 109.5 . . ?
H78A C78 H78B 109.5 . . ?
H78A C78 H78C 109.5 . . ?
H78B C78 H78C 109.5 . . ?
C82 C81 S9 122.0(10) . . ?
C82 C81 C86 119.1(14) . . ?
C86 C81 S9 118.7(11) . . ?
C81 C82 H82 118.8 . . ?
C83 C82 C81 122.5(15) . . ?
C83 C82 H82 118.8 . . ?
C82 C83 H83 121.9 . . ?
C82 C83 C84 116.3(18) . . ?
C84 C83 H83 121.9 . . ?
C83 C84 H84 119.3 . . ?
C85 C84 C83 121.4(17) . . ?
C85 C84 H84 119.3 . . ?
C84 C85 H85 118.2 . . ?
C84 C85 C86 123.6(16) . . ?
C86 C85 H85 118.2 . . ?
C81 C86 C87 121.0(17) . . ?
C85 C86 C81 116.7(16) . . ?
C85 C86 C87 122.3(16) . . ?
C86 C87 H87A 108.1 . . ?
C86 C87 H87B 108.1 . . ?
H87A C87 H87B 107.3 . . ?
C88 C87 C86 117(3) . . ?
C88 C87 H87A 108.1 . . ?
C88 C87 H87B 108.1 . . ?
C87 C88 H88A 109.5 . . ?
C87 C88 H88B 109.5 . . ?
C87 C88 H88C 109.5 . . ?
H88A C88 H88B 109.5 . . ?
H88A C88 H88C 109.5 . . ?
H88B C88 H88C 109.5 . . ?
C111 C112 C113 143(4) . . ?
C112 C111 C110 112(2) . . ?
C112 C113 C114 173(7) . . ?
C115 C114 C113 79(4) . . ?
C47 C48 H48A 109.5 . . ?
C47 C48 H48B 109.5 . . ?
C47 C48 H48C 109.5 . . ?
H48A C48 H48B 109.5 . . ?
H48A C48 H48C 109.5 . . ?
H48B C48 H48C 109.5 . . ?
C67 C68 H68A 109.5 . . ?
C67 C68 H68B 109.5 . . ?
C67 C68 H68C 109.5 . . ?
H68A C68 H68B 109.5 . . ?
H68A C68 H68C 109.5 . . ?
H68B C68 H68C 109.5 . . ?
C57 C58 H58A 109.5 . . ?
C57 C58 H58B 109.5 . . ?
C57 C58 H58C 109.5 . . ?
H58A C58 H58B 109.5 . . ?
H58A C58 H58C 109.5 . . ?
H58B C58 H58C 109.5 . . ?
C6 C8 H8A 108.9 . . ?
C6 C8 H8B 108.9 . . ?
C7 C8 C6 113(3) . . ?
C7 C8 H8A 108.9 . . ?
C7 C8 H8B 108.9 . . ?
H8A C8 H8B 107.8 . . ?
C17 C18 H18A 109.5 . . ?
C17 C18 H18B 109.5 . . ?
C17 C18 H18C 109.5 . . ?
H18A C18 H18B 109.5 . . ?
H18A C18 H18C 109.5 . . ?
H18B C18 H18C 109.5 . . ?

loop_
_geom_bond_atom_site_label_1
_geom_bond_atom_site_label_2
_geom_bond_distance
_geom_bond_site_symmetry_2
_geom_bond_publ_flag
Au1 Au3 2.9232(8) . ?
Au1 Au6 2.8104(7) 3_666 ?
Au1 Au9 2.9233(7) 3_666 ?
Au1 Au11 2.7807(5) . ?
Au1 Au12 2.9897(8) 3_666 ?
Au1 Au13 2.9337(8) 3_666 ?
Au1 Ag6 2.8104(7) 3_666 ?
Au1 Ag9 2.9233(7) 3_666 ?
Au1 Ag12 2.9897(8) 3_666 ?
Au1 Ag13 2.9337(8) 3_666 ?
Au1 S1 2.428(3) . ?
Au2 Au3 3.1146(7) . ?
Au2 Au9 3.1138(7) 3_666 ?
Au2 Ag9 3.1138(7) 3_666 ?
Au2 S1 2.304(3) . ?
Au2 S2 2.306(3) . ?
Au3 Au6 2.9553(8) . ?
Au3 Au9 2.7993(8) 3_666 ?
Au3 Au11 2.7797(5) . ?
Au3 Au12 2.9848(8) 3_666 ?
Au3 Au13 3.0321(8) . ?
Au3 Ag9 2.7993(8) 3_666 ?
Au3 Ag12 2.9848(8) 3_666 ?
Au3 S4 2.423(3) . ?
Au4 Au6 3.2241(7) . ?
Au4 Au9 3.1692(7) 3_666 ?
Au4 Ag9 3.1692(7) 3_666 ?
Au4 S2 2.293(3) . ?
Au4 S3 2.296(3) . ?
Au5 Au12 3.0716(8) 3_666 ?
Au5 Au13 3.1698(8) . ?
Au5 Ag12 3.0716(8) 3_666 ?
Au5 S4 2.304(3) . ?
Au5 S5 2.301(3) . ?
Au6 Au1 2.8104(7) 3_666 ?
Au6 Au9 2.9740(7) 3_666 ?
Au6 Au11 2.7628(5) . ?
Au6 Au12 2.9506(8) . ?
Au6 Au13 2.9546(8) . ?
Au6 Ag1 2.8104(7) 3_666 ?
Au6 Ag9 2.9740(7) 3_666 ?
Au6 S3 2.435(3) . ?
Au7 Au1 3.0889(7) 3_666 ?
Au7 Au8 3.3606(7) . ?
Au7 Au13 3.3028(8) . ?
Au7 Ag1 3.0889(7) 3_666 ?
Au7 S7 2.304(3) . ?
Au7 S8 2.309(3) . ?
Au8 Au1 3.2225(7) 3_666 ?
Au8 Au12 3.2259(8) . ?
Au8 Ag1 3.2225(7) 3_666 ?
Au8 S8 2.298(3) . ?
Au8 S9 2.299(3) . ?
Au9 Au1 2.9234(7) 3_666 ?
Au9 Au3 2.7992(8) 3_666 ?
Au9 Au6 2.9739(7) 3_666 ?
Au9 Au11 2.7859(5) . ?
Au9 Au12 2.9489(8) 3_666 ?
Au9 Au13 2.9363(8) . ?
Au9 Ag1 2.9234(7) 3_666 ?
Au9 Ag3 2.7992(8) 3_666 ?
Au9 Ag6 2.9739(7) 3_666 ?
Au9 Ag12 2.9489(8) 3_666 ?
Au9 S6 2.448(3) . ?
Au10 Au12 3.0161(7) 3_666 ?
Au10 Au13 3.0581(7) . ?
Au10 Ag12 3.0161(7) 3_666 ?
Au10 S5 2.294(3) . ?
Au10 S6 2.304(3) . ?
Au11 Au1 2.7807(5) 3_666 ?
Au11 Au3 2.7797(5) 3_666 ?
Au11 Au6 2.7628(5) 3_666 ?
Au11 Ag1 2.7807(5) 3_666 ?
Au11 Ag3 2.7797(5) 3_666 ?
Au11 Ag6 2.7628(5) 3_666 ?
Au12 Au1 2.9896(8) 3_666 ?
Au12 Au3 2.9847(8) 3_666 ?
Au12 Au9 2.9489(8) 3_666 ?
Au12 Au13 2.8521(8) 3_666 ?
Au12 Ag1 2.9896(8) 3_666 ?
Au12 Ag3 2.9847(8) 3_666 ?
Au12 Ag9 2.9489(8) 3_666 ?
Au12 Ag13 2.8521(8) 3_666 ?
Au12 S9 2.467(3) . ?
Au13 Au1 2.9337(8) 3_666 ?
Au13 Au12 2.8520(8) 3_666 ?
Au13 Ag1 2.9337(8) 3_666 ?
Au13 Ag12 2.8520(8) 3_666 ?
Au13 S7 2.472(3) . ?
S1 C1 1.786(13) . ?
S2 C11 1.780(13) . ?
S3 C21 1.797(11) . ?
S4 C31 1.790(12) . ?
S5 C41 1.798(13) . ?
S6 C51 1.787(12) . ?
S7 C61 1.804(11) . ?
S8 C71 1.785(12) . ?
S9 C81 1.789(14) . ?
C1 C2 1.39(2) . ?
C1 C6 1.41(2) . ?
C2 H2 0.9400 . ?
C2 C3 1.39(2) . ?
C3 H3 0.9400 . ?
C3 C4 1.36(3) . ?
C4 H4 0.9400 . ?
C4 C5 1.36(3) . ?
C5 H5 0.9400 . ?
C5 C6 1.40(3) . ?
C6 C8 1.56(3) . ?
C7 H7A 0.9700 . ?
C7 H7B 0.9700 . ?
C7 H7C 0.9700 . ?
C7 C8 1.534(19) . ?
C11 C12 1.38(2) . ?
C11 C16 1.42(2) . ?
C12 H12 0.9400 . ?
C12 C13 1.40(2) . ?
C13 H13 0.9400 . ?
C13 C14 1.33(3) . ?
C14 H14 0.9400 . ?
C14 C15 1.36(3) . ?
C15 H15 0.9400 . ?
C15 C16 1.38(3) . ?
C16 C17 1.54(3) . ?
C17 H17A 0.9800 . ?
C17 H17B 0.9800 . ?
C17 C18 1.550(19) . ?
C21 C22 1.35(2) . ?
C21 C26 1.40(2) . ?
C22 H22 0.9400 . ?
C22 C23 1.38(2) . ?
C23 H23 0.9400 . ?
C23 C24 1.37(3) . ?
C24 H24 0.9400 . ?
C24 C25 1.33(3) . ?
C25 H25 0.9400 . ?
C25 C26 1.39(2) . ?
C26 C27 1.51(3) . ?
C27 H27A 0.9800 . ?
C27 H27B 0.9800 . ?
C27 C28 1.30(5) . ?
C28 H28A 0.9700 . ?
C28 H28B 0.9700 . ?
C28 H28C 0.9700 . ?
C31 C32 1.377(18) . ?
C31 C36 1.371(17) . ?
C32 H32 0.9400 . ?
C32 C33 1.37(2) . ?
C33 H33 0.9400 . ?
C33 C34 1.38(2) . ?
C34 H34 0.9400 . ?
C34 C35 1.36(2) . ?
C35 H35 0.9400 . ?
C35 C36 1.39(2) . ?
C36 C37 1.589(19) . ?
C37 H37A 0.9800 . ?
C37 H37B 0.9800 . ?
C37 C38 1.52(3) . ?
C38 H38A 0.9700 . ?
C38 H38B 0.9700 . ?
C38 H38C 0.9700 . ?
C41 C42 1.411(19) . ?
C41 C46 1.40(2) . ?
C42 H42 0.9400 . ?
C42 C43 1.38(2) . ?
C43 H43 0.9400 . ?
C43 C44 1.33(2) . ?
C44 H44 0.9400 . ?
C44 C45 1.38(3) . ?
C45 H45 0.9400 . ?
C45 C46 1.39(2) . ?
C46 C47 1.47(2) . ?
C47 H47A 0.9800 . ?
C47 H47B 0.9800 . ?
C47 C48 1.483(17) . ?
C51 C52 1.39(2) . ?
C51 C56 1.415(19) . ?
C52 H52 0.9400 . ?
C52 C53 1.395(19) . ?
C53 H53 0.9400 . ?
C53 C54 1.37(2) . ?
C54 H54 0.9400 . ?
C54 C55 1.38(3) . ?
C55 H55 0.9400 . ?
C55 C56 1.40(2) . ?
C56 C57 1.49(3) . ?
C57 H57A 0.9800 . ?
C57 H57B 0.9800 . ?
C57 C58 1.54(2) . ?
C61 C62 1.382(19) . ?
C61 C66 1.37(2) . ?
C62 H62 0.9400 . ?
C62 C63 1.380(19) . ?
C63 H63 0.9400 . ?
C63 C64 1.36(3) . ?
C64 H64 0.9400 . ?
C64 C65 1.36(3) . ?
C65 H65 0.9400 . ?
C65 C66 1.41(2) . ?
C66 C67 1.53(3) . ?
C67 H67A 0.9800 . ?
C67 H67B 0.9800 . ?
C67 C68 1.542(18) . ?
C71 C72 1.35(2) . ?
C71 C76 1.42(2) . ?
C72 H72 0.9400 . ?
C72 C73 1.40(2) . ?
C73 H73 0.9400 . ?
C73 C74 1.36(3) . ?
C74 H74 0.9400 . ?
C74 C75 1.35(3) . ?
C75 H75 0.9400 . ?
C75 C76 1.43(2) . ?
C76 C77 1.55(3) . ?
C77 H77A 0.9800 . ?
C77 H77B 0.9800 . ?
C77 C78 1.57(3) . ?
C78 H78A 0.9700 . ?
C78 H78B 0.9700 . ?
C78 H78C 0.9700 . ?
C81 C82 1.397(19) . ?
C81 C86 1.398(19) . ?
C82 H82 0.9400 . ?
C82 C83 1.37(2) . ?
C83 H83 0.9400 . ?
C83 C84 1.41(3) . ?
C84 H84 0.9400 . ?
C84 C85 1.31(3) . ?
C85 H85 0.9400 . ?
C85 C86 1.39(3) . ?
C86 C87 1.54(3) . ?
C87 H87A 0.9800 . ?
C87 H87B 0.9800 . ?
C87 C88 1.38(4) . ?
C88 H88A 0.9700 . ?
C88 H88B 0.9700 . ?
C88 H88C 0.9700 . ?
C112 C111 1.69(2) . ?
C112 C113 1.74(3) . ?
C110 C111 1.71(2) . ?
C115 C114 1.72(3) . ?
C113 C114 1.75(3) . ?
C48 H48A 0.9700 . ?
C48 H48B 0.9700 . ?
C48 H48C 0.9700 . ?
C68 H68A 0.9700 . ?
C68 H68B 0.9700 . ?
C68 H68C 0.9700 . ?
C58 H58A 0.9700 . ?
C58 H58B 0.9700 . ?
C58 H58C 0.9700 . ?
C8 H8A 0.9800 . ?
C8 H8B 0.9800 . ?
C18 H18A 0.9700 . ?
C18 H18B 0.9700 . ?
C18 H18C 0.9700 . ?

loop_
_geom_torsion_atom_site_label_1
_geom_torsion_atom_site_label_2
_geom_torsion_atom_site_label_3
_geom_torsion_atom_site_label_4
_geom_torsion
_geom_torsion_site_symmetry_1
_geom_torsion_site_symmetry_2
_geom_torsion_site_symmetry_3
_geom_torsion_site_symmetry_4
_geom_torsion_publ_flag
Au1 S1 C1 C2 13.7(12) . . . . ?
Au1 S1 C1 C6 -165.1(13) . . . . ?
Au2 S1 C1 C2 -82.6(11) . . . . ?
Au2 S1 C1 C6 98.5(14) . . . . ?
Au2 S2 C11 C12 -99.2(13) . . . . ?
Au2 S2 C11 C16 85.6(15) . . . . ?
Au3 S4 C31 C32 35.8(11) . . . . ?
Au3 S4 C31 C36 -143.7(10) . . . . ?
Au4 S2 C11 C12 4.7(14) . . . . ?
Au4 S2 C11 C16 -170.5(14) . . . . ?
Au4 S3 C21 C22 47.9(11) . . . . ?
Au4 S3 C21 C26 -136.3(12) . . . . ?
Au5 S4 C31 C32 -56.5(11) . . . . ?
Au5 S4 C31 C36 124.0(10) . . . . ?
Au5 S5 C41 C42 2.7(13) . . . . ?
Au5 S5 C41 C46 178.0(10) . . . . ?
Au6 S3 C21 C22 -41.2(11) . . . . ?
Au6 S3 C21 C26 134.6(12) . . . . ?
Au7 S7 C61 C62 92.5(10) . . . . ?
Au7 S7 C61 C66 -87.8(12) . . . . ?
Au7 S8 C71 C72 109.2(13) . . . . ?
Au7 S8 C71 C76 -73.8(11) . . . . ?
Au8 S8 C71 C72 9.1(15) . . . . ?
Au8 S8 C71 C76 -173.8(10) . . . . ?
Au8 S9 C81 C82 -54.3(11) . . . . ?
Au8 S9 C81 C86 121.9(11) . . . . ?
Au9 S6 C51 C52 -13.2(13) . . . . ?
Au9 S6 C51 C56 163.0(13) . . . . ?
Au10 S5 C41 C42 105.7(11) . . . . ?
Au10 S5 C41 C46 -79.0(12) . . . . ?
Au10 S6 C51 C52 73.5(11) . . . . ?
Au10 S6 C51 C56 -110.4(14) . . . . ?
Au12 S9 C81 C82 34.3(12) . . . . ?
Au12 S9 C81 C86 -149.5(10) . . . . ?
Au13 S7 C61 C62 0.9(11) . . . . ?
Au13 S7 C61 C66 -179.4(10) . . . . ?
S1 C1 C2 C3 -176.7(11) . . . . ?
S1 C1 C6 C5 175.9(17) . . . . ?
S1 C1 C6 C8 0(3) . . . . ?
S2 C11 C12 C13 -171.0(15) . . . . ?
S2 C11 C16 C15 171.6(18) . . . . ?
S2 C11 C16 C17 -3(3) . . . . ?
S3 C21 C22 C23 179.6(12) . . . . ?
S3 C21 C26 C25 178.7(15) . . . . ?
S3 C21 C26 C27 -3(3) . . . . ?
S4 C31 C32 C33 -179.6(11) . . . . ?
S4 C31 C36 C35 -178.7(13) . . . . ?
S4 C31 C36 C37 3(2) . . . . ?
S5 C41 C42 C43 177.2(12) . . . . ?
S5 C41 C46 C45 -180.0(12) . . . . ?
S5 C41 C46 C47 2(2) . . . . ?
S6 C51 C52 C53 179.7(12) . . . . ?
S6 C51 C56 C55 179.6(18) . . . . ?
S6 C51 C56 C57 -2(3) . . . . ?
S7 C61 C62 C63 179.0(11) . . . . ?
S7 C61 C66 C65 -179.8(12) . . . . ?
S7 C61 C66 C67 -1(2) . . . . ?
S8 C71 C72 C73 173.9(15) . . . . ?
S8 C71 C76 C75 -174.2(13) . . . . ?
S8 C71 C76 C77 4(2) . . . . ?
S9 C81 C82 C83 177.8(13) . . . . ?
S9 C81 C86 C85 -177.9(13) . . . . ?
S9 C81 C86 C87 3(2) . . . . ?
C1 C2 C3 C4 0(2) . . . . ?
C1 C6 C8 C7 73(4) . . . . ?
C2 C1 C6 C5 -3(3) . . . . ?
C2 C1 C6 C8 -178(2) . . . . ?
C2 C3 C4 C5 -1(3) . . . . ?
C3 C4 C5 C6 0(4) . . . . ?
C4 C5 C6 C1 2(4) . . . . ?
C4 C5 C6 C8 177(3) . . . . ?
C5 C6 C8 C7 -102(3) . . . . ?
C6 C1 C2 C3 2(2) . . . . ?
C11 C12 C13 C14 -4(3) . . . . ?
C11 C16 C17 C18 100(3) . . . . ?
C12 C11 C16 C15 -4(3) . . . . ?
C12 C11 C16 C17 -179(2) . . . . ?
C12 C13 C14 C15 4(4) . . . . ?
C13 C14 C15 C16 -4(4) . . . . ?
C14 C15 C16 C11 4(4) . . . . ?
C14 C15 C16 C17 178(3) . . . . ?
C15 C16 C17 C18 -74(3) . . . . ?
C16 C11 C12 C13 4(3) . . . . ?
C21 C22 C23 C24 -1(2) . . . . ?
C21 C26 C27 C28 89(3) . . . . ?
C22 C21 C26 C25 -5(3) . . . . ?
C22 C21 C26 C27 173(2) . . . . ?
C22 C23 C24 C25 0(3) . . . . ?
C23 C24 C25 C26 -2(3) . . . . ?
C24 C25 C26 C21 5(3) . . . . ?
C24 C25 C26 C27 -173(3) . . . . ?
C25 C26 C27 C28 -93(3) . . . . ?
C26 C21 C22 C23 4(2) . . . . ?
C31 C32 C33 C34 -3(2) . . . . ?
C31 C36 C37 C38 79(2) . . . . ?
C32 C31 C36 C35 2(2) . . . . ?
C32 C31 C36 C37 -176.9(14) . . . . ?
C32 C33 C34 C35 4(3) . . . . ?
C33 C34 C35 C36 -2(3) . . . . ?
C34 C35 C36 C31 -1(3) . . . . ?
C34 C35 C36 C37 178.0(17) . . . . ?
C35 C36 C37 C38 -99(2) . . . . ?
C36 C31 C32 C33 0(2) . . . . ?
C41 C42 C43 C44 2(3) . . . . ?
C41 C46 C47 C48 -179(3) . . . . ?
C42 C41 C46 C45 -5(2) . . . . ?
C42 C41 C46 C47 177.0(17) . . . . ?
C42 C43 C44 C45 -3(3) . . . . ?
C43 C44 C45 C46 0(3) . . . . ?
C44 C45 C46 C41 4(3) . . . . ?
C44 C45 C46 C47 -178(2) . . . . ?
C45 C46 C47 C48 3(5) . . . . ?
C46 C41 C42 C43 2(2) . . . . ?
C51 C52 C53 C54 -5(3) . . . . ?
C51 C56 C57 C58 81(3) . . . . ?
C52 C51 C56 C55 -4(3) . . . . ?
C52 C51 C56 C57 174(2) . . . . ?
C52 C53 C54 C55 8(3) . . . . ?
C53 C54 C55 C56 -9(4) . . . . ?
C54 C55 C56 C51 7(4) . . . . ?
C54 C55 C56 C57 -171(3) . . . . ?
C55 C56 C57 C58 -101(3) . . . . ?
C56 C51 C52 C53 4(2) . . . . ?
C61 C62 C63 C64 2(2) . . . . ?
C61 C66 C67 C68 -173(3) . . . . ?
C62 C61 C66 C65 0(2) . . . . ?
C62 C61 C66 C67 178.3(18) . . . . ?
C62 C63 C64 C65 -3(3) . . . . ?
C63 C64 C65 C66 2(3) . . . . ?
C64 C65 C66 C61 0(3) . . . . ?
C64 C65 C66 C67 -179(2) . . . . ?
C65 C66 C67 C68 5(5) . . . . ?
C66 C61 C62 C63 -1(2) . . . . ?
C71 C72 C73 C74 3(3) . . . . ?
C71 C76 C77 C78 -171(3) . . . . ?
C72 C71 C76 C75 3(2) . . . . ?
C72 C71 C76 C77 -178.9(18) . . . . ?
C72 C73 C74 C75 -3(3) . . . . ?
C73 C74 C75 C76 3(3) . . . . ?
C74 C75 C76 C71 -3(3) . . . . ?
C74 C75 C76 C77 179(2) . . . . ?
C75 C76 C77 C78 8(4) . . . . ?
C76 C71 C72 C73 -3(3) . . . . ?
C81 C82 C83 C84 2(3) . . . . ?
C81 C86 C87 C88 -90(3) . . . . ?
C82 C81 C86 C85 -2(2) . . . . ?
C82 C81 C86 C87 179.5(16) . . . . ?
C82 C83 C84 C85 -6(3) . . . . ?
C83 C84 C85 C86 7(3) . . . . ?
C84 C85 C86 C81 -3(3) . . . . ?
C84 C85 C86 C87 176(2) . . . . ?
C85 C86 C87 C88 91(3) . . . . ?
C86 C81 C82 C83 2(2) . . . . ?
C113 C112 C111 C110 145(6) . . . . ?
